data_7001708
loop_
_publ_author_name
'Teo, Peili'
'Koh, L. L.'
'Hor, T. S. Andy'

_publ_section_title
;
 Na+ and Ca2+ ion selective pyridylcarboxylate rings of Pd(II) and
 Pt(II)
;
_journal_issue 29
_journal_name_full 'Dalton Transactions'
_journal_page_first 5637
_journal_paper_doi 10.1039/b821379h
_journal_year 2009
_chemical_formula_sum 'C89 H78 Cl3 F6 Fe2 N2 O10.5 P4 Pd2 S2'
_chemical_formula_weight 2076.38
_chemical_name_systematic
;
?
;
_space_group_IT_number 18
_symmetry_cell_setting orthorhombic
_symmetry_space_group_name_Hall 'P 2 2ab'
_symmetry_space_group_name_H-M 'P 21 21 2'
_atom_sites_solution_hydrogens geom
_atom_sites_solution_primary direct
_atom_sites_solution_secondary difmap
_audit_creation_method SHELXL-97
_cell_angle_alpha 90.00
_cell_angle_beta 90.00
_cell_angle_gamma 90.00
_cell_formula_units_Z 8
_cell_length_a 27.515(5)
_cell_length_b 34.233(5)
_cell_length_c 19.337(3)
_cell_measurement_reflns_used 3878
_cell_measurement_temperature 223(2)
_cell_measurement_theta_max 16.00
_cell_measurement_theta_min 2.19
_cell_volume 18214(5)
_computing_cell_refinement 'Bruker SMART'
_computing_data_collection 'Bruker SMART'
_computing_data_reduction 'Bruker SAINT'
_computing_molecular_graphics 'Bruker SHELXTL'
_computing_publication_material 'Bruker SHELXTL'
_computing_structure_refinement 'SHELXL-97 (Sheldrick, 1997)'
_computing_structure_solution 'SHELXS-97 (Sheldrick, 1990)'
_diffrn_ambient_temperature 223(2)
_diffrn_measured_fraction_theta_full 0.999
_diffrn_measured_fraction_theta_max 0.999
_diffrn_measurement_device_type 'CCD area detector'
_diffrn_measurement_method 'phi and omega scans'
_diffrn_radiation_monochromator graphite
_diffrn_radiation_source 'fine-focus sealed tube'
_diffrn_radiation_type MoK\a
_diffrn_radiation_wavelength 0.71073
_diffrn_reflns_av_R_equivalents 0.2051
_diffrn_reflns_av_sigmaI/netI 0.1377
_diffrn_reflns_limit_h_max 32
_diffrn_reflns_limit_h_min -32
_diffrn_reflns_limit_k_max 40
_diffrn_reflns_limit_k_min -40
_diffrn_reflns_limit_l_max 22
_diffrn_reflns_limit_l_min -22
_diffrn_reflns_number 197123
_diffrn_reflns_theta_full 25.00
_diffrn_reflns_theta_max 25.00
_diffrn_reflns_theta_min 1.40
_exptl_absorpt_coefficient_mu 0.975
_exptl_absorpt_correction_T_max 0.7585
_exptl_absorpt_correction_T_min 0.5923
_exptl_absorpt_correction_type multi-scan
_exptl_absorpt_process_details 'Sadabs, (Sheldrick 2001)'
_exptl_crystal_colour ORANGE
_exptl_crystal_density_diffrn 1.514
_exptl_crystal_density_meas ?
_exptl_crystal_density_method .
_exptl_crystal_description BLOCK
_exptl_crystal_F_000 8408
_exptl_crystal_size_max 0.60
_exptl_crystal_size_mid 0.40
_exptl_crystal_size_min 0.30
_refine_diff_density_max 0.701
_refine_diff_density_min -0.925
_refine_diff_density_rms 0.119
_refine_ls_abs_structure_details 'Flack H D (1983), Acta Cryst. A39, 876-881'
_refine_ls_abs_structure_Flack 0.35(2)
_refine_ls_extinction_method none
_refine_ls_goodness_of_fit_ref 1.017
_refine_ls_hydrogen_treatment constr
_refine_ls_matrix_type full
_refine_ls_number_parameters 2138
_refine_ls_number_reflns 32073
_refine_ls_number_restraints 120
_refine_ls_restrained_S_all 1.023
_refine_ls_R_factor_all 0.1259
_refine_ls_R_factor_gt 0.0790
_refine_ls_shift/su_max 0.025
_refine_ls_shift/su_mean 0.001
_refine_ls_structure_factor_coef Fsqd
_refine_ls_weighting_details 'calc w=1/[\s^2^(Fo^2^)+(0.0896P)^2^+0.0000P] where P=(Fo^2^+2Fc^2^)/3'
_refine_ls_weighting_scheme calc
_refine_ls_wR_factor_gt 0.1696
_refine_ls_wR_factor_ref 0.1910
_reflns_number_gt 21259
_reflns_number_total 32073
_reflns_threshold_expression >2sigma(I)
_cod_data_source_file b821379h.txt
_cod_data_source_block 8175a
_cod_depositor_comments
;
The following automatic conversions were performed:
'_symmetry_cell_setting' value 'Orthorhombic' changed to 'orthorhombic'
according to '/home/saulius/struct/CIF-dictionaries/cif_core.dic'
dictionary named 'cif_core.dic' version 2.4.1 from
2010-06-29.

'_exptl_absorpt_correction_type' value 'Multi-scan' changed
to 'multi-scan' according to
'/home/saulius/struct/CIF-dictionaries/cif_core.dic' dictionary named
'cif_core.dic' version 2.4.1 from 2010-06-29.

Automatic conversion script
Id: cif_fix_enum 1527 2010-12-29 10:47:43Z saulius 
;
_cod_original_sg_symbol_H-M P2(1)2(1)2
_cod_original_formula_sum 'C89 H78 Cl3 F6 Fe2 N2 O10.50 P4 Pd2 S2'
_cod_database_code 7001708

loop_
_symmetry_equiv_pos_as_xyz
'x, y, z'
'-x, -y, z'
'-x+1/2, y+1/2, -z'
'x+1/2, -y+1/2, -z'

loop_
_atom_site_label
_atom_site_type_symbol
_atom_site_fract_x
_atom_site_fract_y
_atom_site_fract_z
_atom_site_U_iso_or_equiv
_atom_site_adp_type
_atom_site_occupancy
_atom_site_symmetry_multiplicity
_atom_site_calc_flag
_atom_site_refinement_flags
_atom_site_disorder_assembly
_atom_site_disorder_group
O1S O 0.9182(7) 0.4906(7) 0.3142(12) 0.237(10) Uiso 1 1 d D . .
C3S C 0.9180(14) 0.5115(10) 0.1976(14) 0.326(17) Uiso 1 1 d D . .
H3S1 H 0.8866 0.5098 0.1751 0.489 Uiso 1 1 calc R . .
H3S2 H 0.9435 0.5118 0.1629 0.489 Uiso 1 1 calc R . .
H3S3 H 0.9196 0.5353 0.2247 0.489 Uiso 1 1 calc R . .
C4S C 0.9250(15) 0.4755(8) 0.2461(17) 0.352(19) Uiso 1 1 d D . .
H4S1 H 0.9010 0.4552 0.2358 0.422 Uiso 1 1 calc R . .
H4S2 H 0.9577 0.4645 0.2408 0.422 Uiso 1 1 calc R . .
C5S C 0.9221(14) 0.4629(8) 0.3689(18) 0.352(19) Uiso 1 1 d D . .
H5S1 H 0.9542 0.4506 0.3686 0.422 Uiso 1 1 calc R . .
H5S2 H 0.8973 0.4426 0.3643 0.422 Uiso 1 1 calc R . .
C6S C 0.9145(14) 0.4863(12) 0.4357(14) 0.326(17) Uiso 1 1 d D . .
H6S1 H 0.8929 0.5081 0.4266 0.489 Uiso 1 1 calc R . .
H6S2 H 0.9455 0.4961 0.4520 0.489 Uiso 1 1 calc R . .
H6S3 H 0.9002 0.4696 0.4707 0.489 Uiso 1 1 calc R . .
C1S C 0.9604(11) 0.3629(9) 0.8526(13) 0.300 Uiso 0.50 1 d PD A 1
H1S H 0.9716 0.3642 0.9012 0.360 Uiso 0.50 1 calc PR A 1
Cl1 Cl 0.9010(10) 0.3481(9) 0.834(2) 0.43(2) Uiso 0.50 1 d PD A 1
Cl2 Cl 0.9874(10) 0.3299(8) 0.7952(17) 0.371(17) Uiso 0.50 1 d PD A 1
Cl3 Cl 0.9623(11) 0.4049(7) 0.801(2) 0.386(19) Uiso 0.50 1 d PD A 1
C1SA C 0.9261(6) 0.3803(6) 0.8620(11) 0.300 Uiso 0.50 1 d PD B 2
H1SA H 0.9483 0.3705 0.8984 0.360 Uiso 0.50 1 calc PR B 2
Cl1A Cl 0.8676(5) 0.3611(3) 0.8560(7) 0.132(4) Uiso 0.50 1 d PD B 2
Cl2A Cl 0.9422(7) 0.3743(6) 0.7750(10) 0.226(8) Uiso 0.50 1 d PD B 2
Cl3A Cl 0.9100(7) 0.4295(5) 0.8613(10) 0.240(9) Uiso 0.50 1 d PD B 2
Pd1 Pd 0.81392(3) 0.15834(2) -0.12105(4) 0.0291(2) Uani 1 1 d . . .
Pd2 Pd 0.78362(3) 0.14880(2) 0.26806(4) 0.0297(2) Uani 1 1 d . . .
Pd3 Pd 0.20470(3) 0.15241(2) 0.73689(4) 0.02682(19) Uani 1 1 d . . .
Pd4 Pd 0.17506(3) 0.16298(2) 0.34838(4) 0.0290(2) Uani 1 1 d . . .
Fe1 Fe 0.90166(6) 0.08669(5) -0.25328(8) 0.0356(4) Uani 1 1 d . . .
Fe2 Fe 0.87249(6) 0.07532(5) 0.39503(9) 0.0392(4) Uani 1 1 d . . .
Fe3 Fe 0.11922(5) 0.08189(5) 0.87663(8) 0.0322(4) Uani 1 1 d . . .
Fe4 Fe 0.08520(6) 0.08536(5) 0.23726(8) 0.0366(4) Uani 1 1 d . . .
P1 P 0.87938(11) 0.17608(8) -0.18717(15) 0.0323(7) Uani 1 1 d . . .
P2 P 0.79233(11) 0.10318(8) -0.17772(16) 0.0348(7) Uani 1 1 d . . .
P3 P 0.85276(10) 0.16442(9) 0.32670(15) 0.0334(7) Uani 1 1 d . . .
P4 P 0.75859(10) 0.09760(8) 0.33460(15) 0.0314(7) Uani 1 1 d . . .
P5 P 0.23010(10) 0.10189(8) 0.80397(15) 0.0303(7) Uani 1 1 d . . .
P6 P 0.13414(10) 0.16791(8) 0.79285(15) 0.0293(7) Uani 1 1 d . . .
P7 P 0.19744(11) 0.10870(8) 0.28866(15) 0.0332(7) Uani 1 1 d . . .
P8 P 0.10844(11) 0.17878(8) 0.28330(15) 0.0322(7) Uani 1 1 d . . .
N1 N 0.8047(3) 0.1860(2) 0.1887(4) 0.034(2) Uani 1 1 d . . .
N2 N 0.7590(3) 0.1485(3) -0.0473(4) 0.030(2) Uani 1 1 d . . .
N3 N 0.1845(3) 0.1902(2) 0.6575(4) 0.030(2) Uani 1 1 d . . .
N4 N 0.2280(3) 0.1537(3) 0.4244(4) 0.035(2) Uani 1 1 d . . .
O1 O 0.8364(3) 0.2069(2) -0.0692(4) 0.0334(18) Uani 1 1 d . . .
O2 O 0.7684(3) 0.2428(2) -0.0829(4) 0.042(2) Uani 1 1 d . . .
O3 O 0.7208(3) 0.1377(2) 0.2120(4) 0.0371(19) Uani 1 1 d . . .
O4 O 0.6963(3) 0.1979(2) 0.2412(4) 0.049(2) Uani 1 1 d . . .
O5 O 0.2676(3) 0.1407(2) 0.6834(4) 0.0329(18) Uani 1 1 d . . .
O6 O 0.2936(3) 0.2008(2) 0.7080(4) 0.042(2) Uani 1 1 d . . .
O7 O 0.1536(3) 0.2114(2) 0.4027(4) 0.0378(19) Uani 1 1 d . . .
O8 O 0.2186(3) 0.2482(2) 0.3805(4) 0.044(2) Uani 1 1 d . . .
C1 C 0.8098(4) 0.2383(3) -0.0600(5) 0.032(3) Uani 1 1 d . . .
C2 C 0.8373(4) 0.2708(3) -0.0240(6) 0.034(3) Uani 1 1 d . . .
H2A H 0.8140 0.2883 -0.0016 0.041 Uiso 1 1 calc R . .
H2B H 0.8551 0.2861 -0.0588 0.041 Uiso 1 1 calc R . .
C3 C 0.8733(4) 0.2559(3) 0.0303(5) 0.030(3) Uani 1 1 d . . .
H3A H 0.8894 0.2782 0.0524 0.036 Uiso 1 1 calc R . .
H3B H 0.8983 0.2401 0.0076 0.036 Uiso 1 1 calc R . .
C4 C 0.8002(4) 0.2248(3) 0.1871(6) 0.044(3) Uani 1 1 d . . .
H4 H 0.7825 0.2369 0.2228 0.053 Uiso 1 1 calc R . .
C5 C 0.8196(5) 0.2479(3) 0.1373(6) 0.039(3) Uani 1 1 d . . .
H5 H 0.8141 0.2750 0.1378 0.047 Uiso 1 1 calc R . .
C6 C 0.8477(4) 0.2313(3) 0.0855(6) 0.031(3) Uani 1 1 d . . .
C7 C 0.8512(4) 0.1903(3) 0.0846(6) 0.035(3) Uani 1 1 d . . .
H7 H 0.8678 0.1775 0.0485 0.042 Uiso 1 1 calc R . .
C8 C 0.8305(4) 0.1694(3) 0.1362(6) 0.035(3) Uani 1 1 d . . .
H8 H 0.8341 0.1421 0.1359 0.042 Uiso 1 1 calc R . .
C9 C 0.6917(4) 0.1677(4) 0.2072(6) 0.040(3) Uani 1 1 d . . .
C10 C 0.6476(4) 0.1610(4) 0.1596(6) 0.040(3) Uani 1 1 d . . .
H10A H 0.6190 0.1566 0.1889 0.048 Uiso 1 1 calc R . .
H10B H 0.6419 0.1850 0.1334 0.048 Uiso 1 1 calc R . .
C11 C 0.6510(4) 0.1275(3) 0.1088(6) 0.042(3) Uani 1 1 d . . .
H11A H 0.6195 0.1242 0.0857 0.050 Uiso 1 1 calc R . .
H11B H 0.6581 0.1033 0.1340 0.050 Uiso 1 1 calc R . .
C12 C 0.7162(4) 0.1663(3) -0.0485(5) 0.033(3) Uani 1 1 d . . .
H12 H 0.7097 0.1843 -0.0841 0.039 Uiso 1 1 calc R . .
C13 C 0.6812(4) 0.1596(3) -0.0003(6) 0.036(3) Uani 1 1 d . . .
H13 H 0.6509 0.1721 -0.0037 0.043 Uiso 1 1 calc R . .
C14 C 0.6904(4) 0.1341(3) 0.0541(6) 0.034(3) Uani 1 1 d . . .
C15 C 0.7351(4) 0.1168(3) 0.0572(6) 0.036(3) Uani 1 1 d . . .
H15 H 0.7430 0.1000 0.0939 0.043 Uiso 1 1 calc R . .
C16 C 0.7683(4) 0.1242(3) 0.0059(6) 0.037(3) Uani 1 1 d . . .
H16 H 0.7988 0.1119 0.0080 0.044 Uiso 1 1 calc R . .
C17 C 0.9078(4) 0.1448(3) -0.2499(5) 0.033(3) Uani 1 1 d . . .
C18 C 0.9551(4) 0.1272(3) -0.2426(6) 0.034(3) Uani 1 1 d . . .
H18 H 0.9774 0.1300 -0.2028 0.041 Uiso 1 1 calc R . .
C19 C 0.9634(5) 0.1053(3) -0.3027(6) 0.046(3) Uani 1 1 d . . .
H19 H 0.9925 0.0892 -0.3123 0.055 Uiso 1 1 calc R . .
C20 C 0.9231(5) 0.1093(4) -0.3460(6) 0.049(3) Uani 1 1 d . . .
H20 H 0.9189 0.0966 -0.3916 0.059 Uiso 1 1 calc R . .
C21 C 0.8890(4) 0.1336(3) -0.3133(6) 0.039(3) Uani 1 1 d . . .
H21 H 0.8571 0.1415 -0.3324 0.047 Uiso 1 1 calc R . .
C22 C 0.8415(4) 0.0714(3) -0.2011(6) 0.032(3) Uani 1 1 d . . .
C23 C 0.8461(5) 0.0472(3) -0.2615(6) 0.043(3) Uani 1 1 d . . .
H23 H 0.8225 0.0453 -0.3000 0.051 Uiso 1 1 calc R . .
C24 C 0.8912(5) 0.0282(3) -0.2573(7) 0.051(4) Uani 1 1 d . . .
H24 H 0.9045 0.0109 -0.2938 0.061 Uiso 1 1 calc R . .
C25 C 0.9158(4) 0.0376(4) -0.1951(7) 0.052(4) Uani 1 1 d . . .
H25 H 0.9480 0.0280 -0.1799 0.063 Uiso 1 1 calc R . .
C26 C 0.8848(4) 0.0641(3) -0.1591(6) 0.036(3) Uani 1 1 d . . .
H26 H 0.8920 0.0764 -0.1140 0.043 Uiso 1 1 calc R . .
C27 C 0.8931(4) 0.1246(3) 0.3478(6) 0.035(3) Uani 1 1 d . . .
C28 C 0.9209(5) 0.1191(4) 0.4085(7) 0.049(3) Uani 1 1 d . . .
H28 H 0.9217 0.1371 0.4485 0.058 Uiso 1 1 calc R . .
C29 C 0.9461(5) 0.0844(4) 0.4040(8) 0.062(4) Uani 1 1 d . . .
H29 H 0.9674 0.0733 0.4401 0.074 Uiso 1 1 calc R . .
C30 C 0.9342(5) 0.0662(4) 0.3382(9) 0.067(4) Uani 1 1 d . . .
H30 H 0.9463 0.0407 0.3214 0.080 Uiso 1 1 calc R . .
C31 C 0.9001(4) 0.0920(3) 0.3023(6) 0.038(3) Uani 1 1 d . . .
H31 H 0.8855 0.0880 0.2560 0.045 Uiso 1 1 calc R . .
C32 C 0.7991(4) 0.0703(3) 0.3914(6) 0.036(3) Uani 1 1 d . . .
C33 C 0.8204(4) 0.0332(3) 0.3769(6) 0.032(3) Uani 1 1 d . . .
H33 H 0.8162 0.0171 0.3347 0.038 Uiso 1 1 calc R . .
C34 C 0.8474(4) 0.0240(4) 0.4358(8) 0.056(4) Uani 1 1 d . . .
H34 H 0.8673 0.0001 0.4410 0.067 Uiso 1 1 calc R . .
C35 C 0.8439(5) 0.0542(4) 0.4872(7) 0.052(4) Uani 1 1 d . . .
H35 H 0.8598 0.0544 0.5332 0.062 Uiso 1 1 calc R . .
C36 C 0.8140(4) 0.0837(4) 0.4589(6) 0.044(3) Uani 1 1 d . . .
H36 H 0.8043 0.1085 0.4816 0.052 Uiso 1 1 calc R . .
C37 C 0.2972(4) 0.1698(4) 0.6780(6) 0.038(3) Uani 1 1 d . . .
C38 C 0.3423(4) 0.1617(4) 0.6309(6) 0.048(3) Uani 1 1 d . . .
H38A H 0.3502 0.1857 0.6058 0.058 Uiso 1 1 calc R . .
H38B H 0.3701 0.1555 0.6606 0.058 Uiso 1 1 calc R . .
C39 C 0.3361(4) 0.1292(3) 0.5791(6) 0.039(3) Uani 1 1 d . . .
H39A H 0.3673 0.1247 0.5558 0.047 Uiso 1 1 calc R . .
H39B H 0.3277 0.1051 0.6039 0.047 Uiso 1 1 calc R . .
C40 C 0.2188(4) 0.1279(3) 0.4752(6) 0.034(3) Uani 1 1 d . . .
H40 H 0.1885 0.1151 0.4764 0.041 Uiso 1 1 calc R . .
C41 C 0.2529(4) 0.1200(3) 0.5256(5) 0.033(3) Uani 1 1 d . . .
H41 H 0.2448 0.1023 0.5609 0.040 Uiso 1 1 calc R . .
C42 C 0.2983(4) 0.1369(3) 0.5261(6) 0.031(3) Uani 1 1 d . . .
C43 C 0.3064(4) 0.1637(4) 0.4734(6) 0.047(3) Uani 1 1 d . . .
H43 H 0.3362 0.1771 0.4712 0.057 Uiso 1 1 calc R . .
C44 C 0.2705(4) 0.1711(4) 0.4235(6) 0.044(3) Uani 1 1 d . . .
H44 H 0.2772 0.1891 0.3881 0.052 Uiso 1 1 calc R . .
C45 C 0.1786(5) 0.2427(3) 0.4060(5) 0.037(3) Uani 1 1 d . . .
C46 C 0.1543(4) 0.2750(3) 0.4450(6) 0.040(3) Uani 1 1 d . . .
H46A H 0.1362 0.2913 0.4123 0.049 Uiso 1 1 calc R . .
H46B H 0.1793 0.2914 0.4665 0.049 Uiso 1 1 calc R . .
C47 C 0.1189(4) 0.2605(3) 0.5021(6) 0.040(3) Uani 1 1 d . . .
H47A H 0.1037 0.2831 0.5244 0.048 Uiso 1 1 calc R . .
H47B H 0.0930 0.2449 0.4806 0.048 Uiso 1 1 calc R . .
C48 C 0.1943(4) 0.2289(3) 0.6545(6) 0.039(3) Uani 1 1 d . . .
H48 H 0.2157 0.2400 0.6869 0.046 Uiso 1 1 calc R . .
C49 C 0.1737(4) 0.2522(3) 0.6055(6) 0.035(3) Uani 1 1 d . . .
H49 H 0.1800 0.2792 0.6057 0.041 Uiso 1 1 calc R . .
C50 C 0.1437(4) 0.2364(3) 0.5553(5) 0.026(2) Uani 1 1 d . . .
C51 C 0.1370(4) 0.1954(3) 0.5569(6) 0.032(3) Uani 1 1 d . . .
H51 H 0.1188 0.1830 0.5221 0.039 Uiso 1 1 calc R . .
C52 C 0.1567(4) 0.1745(3) 0.6082(6) 0.033(3) Uani 1 1 d . . .
H52 H 0.1508 0.1475 0.6095 0.039 Uiso 1 1 calc R . .
C53 C 0.1929(4) 0.0797(3) 0.8678(5) 0.031(3) Uani 1 1 d . . .
C54 C 0.1712(4) 0.0404(3) 0.8630(6) 0.039(3) Uani 1 1 d . . .
H54 H 0.1738 0.0224 0.8232 0.047 Uiso 1 1 calc R . .
C55 C 0.1447(5) 0.0332(4) 0.9258(7) 0.048(3) Uani 1 1 d . . .
H55 H 0.1257 0.0095 0.9365 0.058 Uiso 1 1 calc R . .
C56 C 0.1507(4) 0.0660(4) 0.9696(6) 0.055(4) Uani 1 1 d . . .
H56 H 0.1358 0.0693 1.0159 0.066 Uiso 1 1 calc R . .
C57 C 0.1786(4) 0.0951(3) 0.9335(6) 0.036(3) Uani 1 1 d . . .
H57 H 0.1869 0.1214 0.9514 0.043 Uiso 1 1 calc R . .
C58 C 0.0962(4) 0.1286(3) 0.8218(5) 0.029(3) Uani 1 1 d . . .
C59 C 0.0691(4) 0.1268(3) 0.8867(6) 0.038(3) Uani 1 1 d . . .
H59 H 0.0690 0.1470 0.9234 0.046 Uiso 1 1 calc R . .
C60 C 0.0438(4) 0.0893(4) 0.8892(7) 0.049(3) Uani 1 1 d . . .
H60 H 0.0236 0.0793 0.9276 0.059 Uiso 1 1 calc R . .
C61 C 0.0554(4) 0.0698(3) 0.8277(6) 0.041(3) Uani 1 1 d . . .
H61 H 0.0440 0.0432 0.8157 0.049 Uiso 1 1 calc R . .
C62 C 0.0865(4) 0.0932(3) 0.7852(6) 0.037(3) Uani 1 1 d . . .
H62 H 0.0989 0.0861 0.7388 0.045 Uiso 1 1 calc R . .
C63 C 0.1497(4) 0.0729(3) 0.2829(6) 0.033(3) Uani 1 1 d . . .
C64 C 0.1387(5) 0.0454(3) 0.2287(6) 0.044(3) Uani 1 1 d . . .
H64 H 0.1587 0.0409 0.1869 0.053 Uiso 1 1 calc R . .
C65 C 0.0963(4) 0.0256(3) 0.2451(7) 0.050(3) Uani 1 1 d . . .
H65 H 0.0803 0.0051 0.2171 0.060 Uiso 1 1 calc R . .
C66 C 0.0801(5) 0.0405(3) 0.3084(7) 0.048(3) Uani 1 1 d . . .
H66 H 0.0497 0.0324 0.3317 0.058 Uiso 1 1 calc R . .
C67 C 0.1111(4) 0.0697(3) 0.3322(5) 0.037(3) Uani 1 1 d . . .
H67 H 0.1077 0.0846 0.3758 0.044 Uiso 1 1 calc R . .
C68 C 0.0767(4) 0.1445(3) 0.2300(5) 0.031(2) Uani 1 1 d . . .
C69 C 0.0313(4) 0.1257(3) 0.2464(6) 0.037(3) Uani 1 1 d . . .
H69 H 0.0114 0.1305 0.2882 0.044 Uiso 1 1 calc R . .
C70 C 0.0205(5) 0.0988(4) 0.1932(6) 0.053(4) Uani 1 1 d . . .
H70 H -0.0083 0.0815 0.1918 0.064 Uiso 1 1 calc R . .
C71 C 0.0565(5) 0.1007(4) 0.1426(6) 0.051(4) Uani 1 1 d . . .
H71 H 0.0579 0.0849 0.0997 0.062 Uiso 1 1 calc R . .
C72 C 0.0930(4) 0.1286(3) 0.1662(6) 0.040(3) Uani 1 1 d . . .
H72 H 0.1233 0.1356 0.1416 0.048 Uiso 1 1 calc R . .
C1A C 0.9257(4) 0.1876(3) -0.1244(6) 0.040(3) Uani 1 1 d . . .
C2A C 0.9507(4) 0.2229(4) -0.1227(7) 0.052(4) Uani 1 1 d . . .
H2A1 H 0.9447 0.2418 -0.1568 0.062 Uiso 1 1 calc R . .
C3A C 0.9844(5) 0.2303(5) -0.0710(8) 0.064(4) Uani 1 1 d . . .
H3A1 H 1.0019 0.2539 -0.0716 0.077 Uiso 1 1 calc R . .
C4A C 0.9925(5) 0.2043(5) -0.0202(8) 0.062(4) Uani 1 1 d . . .
H4A H 1.0141 0.2100 0.0161 0.074 Uiso 1 1 calc R . .
C5A C 0.9684(5) 0.1695(5) -0.0229(7) 0.060(4) Uani 1 1 d . . .
H5A H 0.9744 0.1507 0.0115 0.072 Uiso 1 1 calc R . .
C6A C 0.9359(4) 0.1611(4) -0.0737(6) 0.041(3) Uani 1 1 d . . .
H6A H 0.9202 0.1367 -0.0739 0.049 Uiso 1 1 calc R . .
C1B C 0.8692(4) 0.2198(3) -0.2362(6) 0.038(3) Uani 1 1 d . . .
C2B C 0.9052(4) 0.2329(3) -0.2816(6) 0.039(3) Uani 1 1 d . . .
H2B1 H 0.9332 0.2178 -0.2890 0.047 Uiso 1 1 calc R . .
C3B C 0.8995(5) 0.2682(4) -0.3156(7) 0.055(4) Uani 1 1 d . . .
H3B1 H 0.9241 0.2768 -0.3458 0.066 Uiso 1 1 calc R . .
C4B C 0.8597(4) 0.2906(4) -0.3067(6) 0.046(3) Uani 1 1 d . . .
H4B H 0.8566 0.3145 -0.3302 0.055 Uiso 1 1 calc R . .
C5B C 0.8226(4) 0.2776(4) -0.2614(6) 0.047(3) Uani 1 1 d . . .
H5B H 0.7948 0.2931 -0.2547 0.056 Uiso 1 1 calc R . .
C6B C 0.8271(4) 0.2423(3) -0.2267(6) 0.040(3) Uani 1 1 d . . .
H6B H 0.8022 0.2336 -0.1972 0.048 Uiso 1 1 calc R . .
C1C C 0.7513(4) 0.0726(4) -0.1295(8) 0.054(4) Uani 1 1 d . . .
C2C C 0.7019(5) 0.0784(4) -0.1284(9) 0.073(5) Uani 1 1 d . . .
H2C H 0.6877 0.0972 -0.1576 0.087 Uiso 1 1 calc R . .
C3C C 0.6717(6) 0.0557(5) -0.0821(10) 0.086(6) Uani 1 1 d . . .
H3C H 0.6383 0.0612 -0.0791 0.103 Uiso 1 1 calc R . .
C4C C 0.6903(6) 0.0276(5) -0.0445(10) 0.089(6) Uani 1 1 d . . .
H4C H 0.6693 0.0113 -0.0192 0.107 Uiso 1 1 calc R . .
C5C C 0.7401(6) 0.0214(4) -0.0411(8) 0.069(5) Uani 1 1 d . . .
H5C H 0.7536 0.0029 -0.0106 0.083 Uiso 1 1 calc R . .
C6C C 0.7693(5) 0.0437(4) -0.0849(7) 0.052(4) Uani 1 1 d . . .
H6C H 0.8030 0.0390 -0.0845 0.062 Uiso 1 1 calc R . .
C1D C 0.7606(4) 0.1138(3) -0.2558(7) 0.051(4) Uani 1 1 d . . .
C2D C 0.7358(6) 0.0844(4) -0.2912(8) 0.078(5) Uani 1 1 d . . .
H2D H 0.7348 0.0587 -0.2738 0.093 Uiso 1 1 calc R . .
C3D C 0.7118(8) 0.0941(5) -0.3549(11) 0.125(9) Uani 1 1 d . . .
H3D H 0.6949 0.0745 -0.3792 0.150 Uiso 1 1 calc R . .
C4D C 0.7130(8) 0.1307(5) -0.3805(11) 0.133(10) Uani 1 1 d . . .
H4D H 0.6978 0.1359 -0.4231 0.159 Uiso 1 1 calc R . .
C5D C 0.7353(5) 0.1598(4) -0.3468(8) 0.075(5) Uani 1 1 d . . .
H5D H 0.7344 0.1853 -0.3649 0.090 Uiso 1 1 calc R . .
C6D C 0.7607(4) 0.1526(3) -0.2833(7) 0.052(4) Uani 1 1 d . . .
H6D H 0.7771 0.1729 -0.2602 0.062 Uiso 1 1 calc R . .
C1E C 0.8924(4) 0.1983(3) 0.2791(6) 0.036(3) Uani 1 1 d . . .
C2E C 0.8897(5) 0.2388(3) 0.2905(8) 0.059(4) Uani 1 1 d . . .
H2E H 0.8687 0.2486 0.3246 0.071 Uiso 1 1 calc R . .
C3E C 0.9170(5) 0.2634(5) 0.2529(10) 0.075(5) Uani 1 1 d . . .
H3E H 0.9136 0.2905 0.2595 0.090 Uiso 1 1 calc R . .
C4E C 0.9487(6) 0.2501(5) 0.2062(9) 0.082(6) Uani 1 1 d . . .
H4E H 0.9687 0.2677 0.1822 0.099 Uiso 1 1 calc R . .
C5E C 0.9522(5) 0.2101(6) 0.1931(7) 0.070(5) Uani 1 1 d . . .
H5E H 0.9733 0.2007 0.1586 0.084 Uiso 1 1 calc R . .
C6E C 0.9246(4) 0.1849(4) 0.2309(6) 0.045(3) Uani 1 1 d . . .
H6E H 0.9278 0.1579 0.2236 0.054 Uiso 1 1 calc R . .
C1F C 0.8396(4) 0.1888(3) 0.4089(6) 0.036(3) Uani 1 1 d . . .
C2F C 0.8763(5) 0.2051(4) 0.4470(8) 0.072(5) Uani 1 1 d . . .
H2F H 0.9083 0.2039 0.4298 0.087 Uiso 1 1 calc R . .
C3F C 0.8679(5) 0.2235(5) 0.5110(9) 0.086(6) Uani 1 1 d . . .
H3F H 0.8933 0.2350 0.5364 0.103 Uiso 1 1 calc R . .
C4F C 0.8210(5) 0.2239(4) 0.5346(8) 0.070(5) Uani 1 1 d . . .
H4F H 0.8144 0.2347 0.5783 0.084 Uiso 1 1 calc R . .
C5F C 0.7832(5) 0.2089(5) 0.4959(8) 0.087(6) Uani 1 1 d . . .
H5F H 0.7510 0.2105 0.5120 0.104 Uiso 1 1 calc R . .
C6F C 0.7936(5) 0.1913(4) 0.4327(7) 0.061(4) Uani 1 1 d . . .
H6F H 0.7681 0.1811 0.4060 0.073 Uiso 1 1 calc R . .
C1G C 0.7062(4) 0.1046(3) 0.3871(6) 0.037(3) Uani 1 1 d . . .
C2G C 0.6929(4) 0.0783(4) 0.4379(6) 0.045(3) Uani 1 1 d . . .
H2G H 0.7139 0.0573 0.4473 0.054 Uiso 1 1 calc R . .
C3G C 0.6514(5) 0.0811(4) 0.4746(7) 0.061(4) Uani 1 1 d . . .
H3G H 0.6440 0.0627 0.5092 0.073 Uiso 1 1 calc R . .
C4G C 0.6192(5) 0.1124(4) 0.4599(7) 0.058(4) Uani 1 1 d . . .
H4G H 0.5901 0.1144 0.4850 0.069 Uiso 1 1 calc R . .
C5G C 0.6291(4) 0.1395(4) 0.4110(7) 0.051(4) Uani 1 1 d . . .
H5G H 0.6074 0.1600 0.4015 0.061 Uiso 1 1 calc R . .
C6G C 0.6732(4) 0.1356(3) 0.3750(6) 0.040(3) Uani 1 1 d . . .
H6G H 0.6811 0.1544 0.3414 0.048 Uiso 1 1 calc R . .
C1H C 0.7421(4) 0.0608(3) 0.2707(6) 0.036(3) Uani 1 1 d . . .
C2H C 0.6969(4) 0.0427(3) 0.2717(6) 0.045(3) Uani 1 1 d . . .
H2H H 0.6752 0.0481 0.3080 0.054 Uiso 1 1 calc R . .
C3H C 0.6833(6) 0.0165(4) 0.2191(7) 0.067(4) Uani 1 1 d . . .
H3H H 0.6526 0.0044 0.2197 0.080 Uiso 1 1 calc R . .
C4H C 0.7146(6) 0.0091(4) 0.1688(7) 0.060(4) Uani 1 1 d . . .
H4H H 0.7056 -0.0085 0.1338 0.073 Uiso 1 1 calc R . .
C5H C 0.7596(5) 0.0261(4) 0.1656(7) 0.051(3) Uani 1 1 d . . .
H5H H 0.7811 0.0205 0.1292 0.061 Uiso 1 1 calc R . .
C6H C 0.7727(4) 0.0524(3) 0.2187(6) 0.044(3) Uani 1 1 d . . .
H6H H 0.8035 0.0643 0.2177 0.052 Uiso 1 1 calc R . .
C1I C 0.2426(4) 0.0637(3) 0.7404(6) 0.039(3) Uani 1 1 d . . .
C2I C 0.2865(5) 0.0457(4) 0.7375(8) 0.063(4) Uani 1 1 d . . .
H2I H 0.3106 0.0506 0.7709 0.075 Uiso 1 1 calc R . .
C3I C 0.2948(6) 0.0186(4) 0.6806(10) 0.081(5) Uani 1 1 d . . .
H3I H 0.3246 0.0053 0.6777 0.097 Uiso 1 1 calc R . .
C4I C 0.2604(7) 0.0122(4) 0.6315(8) 0.071(5) Uani 1 1 d . . .
H4I H 0.2673 -0.0050 0.5948 0.085 Uiso 1 1 calc R . .
C5I C 0.2167(6) 0.0297(4) 0.6341(6) 0.060(4) Uani 1 1 d . . .
H5I H 0.1927 0.0246 0.6007 0.072 Uiso 1 1 calc R . .
C6I C 0.2081(5) 0.0562(3) 0.6895(7) 0.048(3) Uani 1 1 d . . .
H6I H 0.1780 0.0692 0.6918 0.058 Uiso 1 1 calc R . .
C1J C 0.2857(4) 0.1095(3) 0.8523(6) 0.038(3) Uani 1 1 d . . .
C2J C 0.3005(4) 0.0814(4) 0.9005(7) 0.059(4) Uani 1 1 d . . .
H2J H 0.2810 0.0594 0.9090 0.070 Uiso 1 1 calc R . .
C3J C 0.3433(5) 0.0861(4) 0.9352(9) 0.075(5) Uani 1 1 d . . .
H3J H 0.3528 0.0670 0.9674 0.090 Uiso 1 1 calc R . .
C4J C 0.3723(5) 0.1169(5) 0.9249(8) 0.065(4) Uani 1 1 d . . .
H4J H 0.4008 0.1198 0.9511 0.078 Uiso 1 1 calc R . .
C5J C 0.3604(4) 0.1440(4) 0.8764(7) 0.051(3) Uani 1 1 d . . .
H5J H 0.3815 0.1649 0.8668 0.061 Uiso 1 1 calc R . .
C6J C 0.3161(4) 0.1404(3) 0.8407(6) 0.039(3) Uani 1 1 d . . .
H6J H 0.3071 0.1596 0.8083 0.047 Uiso 1 1 calc R . .
C1K C 0.0928(4) 0.1974(3) 0.7431(6) 0.038(3) Uani 1 1 d . . .
C2K C 0.0583(4) 0.1792(4) 0.7003(6) 0.043(3) Uani 1 1 d . . .
H2K H 0.0560 0.1518 0.6993 0.051 Uiso 1 1 calc R . .
C3K C 0.0281(5) 0.2012(4) 0.6603(7) 0.059(4) Uani 1 1 d . . .
H3K H 0.0048 0.1887 0.6324 0.071 Uiso 1 1 calc R . .
C4K C 0.0306(5) 0.2408(5) 0.6597(9) 0.079(5) Uani 1 1 d . . .
H4K H 0.0097 0.2553 0.6311 0.095 Uiso 1 1 calc R . .
C5K C 0.0639(5) 0.2596(4) 0.7010(8) 0.068(4) Uani 1 1 d . . .
H5K H 0.0653 0.2871 0.7010 0.082 Uiso 1 1 calc R . .
C6K C 0.0959(5) 0.2381(4) 0.7433(8) 0.058(4) Uani 1 1 d . . .
H6K H 0.1189 0.2509 0.7711 0.070 Uiso 1 1 calc R . .
C1L C 0.1480(4) 0.1971(3) 0.8692(6) 0.035(3) Uani 1 1 d . . .
C2L C 0.1105(5) 0.2156(3) 0.9037(7) 0.049(3) Uani 1 1 d . . .
H2L H 0.0785 0.2142 0.8870 0.059 Uiso 1 1 calc R . .
C3L C 0.1214(5) 0.2365(4) 0.9642(7) 0.060(4) Uani 1 1 d . . .
H3L H 0.0967 0.2499 0.9879 0.072 Uiso 1 1 calc R . .
C4L C 0.1686(5) 0.2373(4) 0.9890(7) 0.050(3) Uani 1 1 d . . .
H4L H 0.1754 0.2496 1.0314 0.059 Uiso 1 1 calc R . .
C5L C 0.2048(4) 0.2207(3) 0.9528(7) 0.048(3) Uani 1 1 d . . .
H5L H 0.2371 0.2229 0.9685 0.057 Uiso 1 1 calc R . .
C6L C 0.1949(4) 0.2001(3) 0.8922(7) 0.045(3) Uani 1 1 d . . .
H6L H 0.2204 0.1883 0.8673 0.054 Uiso 1 1 calc R . .
C1M C 0.2478(4) 0.0825(3) 0.3281(6) 0.035(3) Uani 1 1 d . . .
C2M C 0.2951(5) 0.0905(4) 0.3109(8) 0.064(4) Uani 1 1 d . . .
H2M H 0.3022 0.1088 0.2760 0.076 Uiso 1 1 calc R . .
C3M C 0.3315(6) 0.0719(5) 0.3447(10) 0.088(6) Uani 1 1 d . . .
H3M H 0.3640 0.0783 0.3357 0.106 Uiso 1 1 calc R . .
C4M C 0.3202(9) 0.0430(5) 0.3930(11) 0.105(8) Uani 1 1 d . . .
H4M H 0.3454 0.0289 0.4142 0.127 Uiso 1 1 calc R . .
C5M C 0.2748(7) 0.0353(5) 0.4091(9) 0.083(5) Uani 1 1 d . . .
H5M H 0.2680 0.0168 0.4436 0.099 Uiso 1 1 calc R . .
C6M C 0.2383(5) 0.0537(4) 0.3769(7) 0.055(4) Uani 1 1 d . . .
H6M H 0.2060 0.0470 0.3873 0.066 Uiso 1 1 calc R . .
C1N C 0.2190(4) 0.1190(3) 0.2025(6) 0.036(3) Uani 1 1 d . . .
C2N C 0.2363(4) 0.0897(3) 0.1594(6) 0.046(3) Uani 1 1 d . . .
H2N H 0.2359 0.0637 0.1747 0.055 Uiso 1 1 calc R . .
C3N C 0.2534(5) 0.0980(4) 0.0965(7) 0.063(4) Uani 1 1 d . . .
H3N H 0.2661 0.0778 0.0688 0.075 Uiso 1 1 calc R . .
C4N C 0.2529(5) 0.1365(4) 0.0713(6) 0.055(4) Uani 1 1 d . . .
H4N H 0.2628 0.1417 0.0257 0.066 Uiso 1 1 calc R . .
C5N C 0.2380(5) 0.1659(4) 0.1126(7) 0.054(4) Uani 1 1 d . . .
H5N H 0.2396 0.1919 0.0973 0.065 Uiso 1 1 calc R . .
C6N C 0.2206(4) 0.1572(3) 0.1771(6) 0.038(3) Uani 1 1 d . . .
H6N H 0.2093 0.1777 0.2053 0.046 Uiso 1 1 calc R . .
C1O C 0.1173(4) 0.2207(3) 0.2278(5) 0.031(3) Uani 1 1 d . . .
C2O C 0.0836(4) 0.2292(4) 0.1757(7) 0.054(4) Uani 1 1 d . . .
H2O H 0.0588 0.2113 0.1650 0.064 Uiso 1 1 calc R . .
C3O C 0.0868(5) 0.2645(4) 0.1395(6) 0.050(4) Uani 1 1 d . . .
H3O H 0.0633 0.2707 0.1060 0.060 Uiso 1 1 calc R . .
C4O C 0.1234(5) 0.2899(4) 0.1525(7) 0.058(4) Uani 1 1 d . . .
H4O H 0.1249 0.3139 0.1289 0.070 Uiso 1 1 calc R . .
C5O C 0.1572(5) 0.2806(4) 0.1986(6) 0.049(3) Uani 1 1 d . . .
H5O H 0.1831 0.2981 0.2051 0.059 Uiso 1 1 calc R . .
C6O C 0.1568(4) 0.2467(3) 0.2379(6) 0.040(3) Uani 1 1 d . . .
H6O H 0.1816 0.2412 0.2698 0.047 Uiso 1 1 calc R . .
C1P C 0.0622(4) 0.1940(4) 0.3457(6) 0.038(3) Uani 1 1 d . . .
C2P C 0.0399(4) 0.2304(4) 0.3397(7) 0.049(3) Uani 1 1 d . . .
H2P H 0.0459 0.2464 0.3011 0.058 Uiso 1 1 calc R . .
C3P C 0.0090(4) 0.2425(4) 0.3916(7) 0.045(3) Uani 1 1 d . . .
H3P H -0.0062 0.2670 0.3884 0.054 Uiso 1 1 calc R . .
C4P C 0.0002(4) 0.2193(5) 0.4474(7) 0.058(4) Uani 1 1 d . . .
H4P H -0.0199 0.2288 0.4828 0.070 Uiso 1 1 calc R . .
C5P C 0.0204(4) 0.1815(4) 0.4541(7) 0.048(3) Uani 1 1 d . . .
H5P H 0.0128 0.1650 0.4915 0.058 Uiso 1 1 calc R . .
C6P C 0.0522(4) 0.1702(3) 0.4014(5) 0.033(3) Uani 1 1 d . . .
H6P H 0.0673 0.1456 0.4040 0.039 Uiso 1 1 calc R . .
S1 S 0.00865(17) 0.33681(16) 0.0220(3) 0.1001(17) Uani 1 1 d D . .
O9 O -0.0144(5) 0.3202(5) 0.0936(11) 0.192(9) Uani 1 1 d D . .
O10 O 0.0502(4) 0.3160(3) 0.0014(7) 0.106(4) Uani 1 1 d D . .
O11 O -0.0268(6) 0.3474(5) -0.0194(7) 0.193(9) Uani 1 1 d D . .
C73 C 0.0311(6) 0.3794(5) 0.0609(12) 0.131(9) Uani 1 1 d D . .
F1 F 0.0511(6) 0.3987(4) 0.0037(14) 0.295(15) Uani 1 1 d D . .
F2 F -0.0018(5) 0.4000(4) 0.0888(9) 0.166(6) Uani 1 1 d D . .
F3 F 0.0640(6) 0.3731(4) 0.1067(10) 0.199(8) Uani 1 1 d D . .
S2 S 0.97600(14) 0.33021(12) 0.5125(2) 0.0676(11) Uani 1 1 d D . .
O12 O 1.0246(4) 0.3304(4) 0.4992(8) 0.128(6) Uani 1 1 d D . .
O13 O 0.9496(7) 0.3005(4) 0.5350(8) 0.182(9) Uani 1 1 d D . .
O14 O 0.9531(6) 0.3438(6) 0.4500(7) 0.179(8) Uani 1 1 d D . .
C74 C 0.9645(7) 0.3685(5) 0.5693(10) 0.103(7) Uani 1 1 d D . .
F4 F 0.9910(9) 0.3656(8) 0.6209(10) 0.281(13) Uani 1 1 d D . .
F5 F 0.9858(8) 0.4001(4) 0.5475(14) 0.261(13) Uani 1 1 d D . .
F6 F 0.9227(5) 0.3749(5) 0.5816(10) 0.233(10) Uani 1 1 d D . .
C75 C 0.9405(4) 0.0347(5) 0.0478(7) 0.070(5) Uani 1 1 d D . .
F7 F 0.9493(6) 0.0091(5) 0.0914(10) 0.242(9) Uani 1 1 d DU . .
F8 F 0.9464(4) 0.0211(4) -0.0083(7) 0.163(6) Uani 1 1 d DU . .
F9 F 0.9775(4) 0.0575(5) 0.0544(8) 0.192(7) Uani 1 1 d DU . .
S3 S 0.88639(14) 0.05996(13) 0.06859(19) 0.0652(12) Uani 1 1 d D . .
O15 O 0.8775(6) 0.0841(6) 0.0186(8) 0.185(8) Uani 1 1 d DU . .
O16 O 0.8527(5) 0.0264(5) 0.0615(10) 0.189(8) Uani 1 1 d DU . .
O17 O 0.8885(4) 0.0715(4) 0.1351(6) 0.116(5) Uani 1 1 d DU . .
S4 S 0.0888(2) 0.07899(13) 0.5507(2) 0.0816(15) Uani 1 1 d D . .
O18 O 0.1003(4) 0.0868(3) 0.6186(5) 0.095(4) Uani 1 1 d DU . .
O19 O 0.1287(6) 0.0692(5) 0.5082(7) 0.166(7) Uani 1 1 d DU . .
O20 O 0.0629(10) 0.1058(5) 0.5169(12) 0.240(10) Uani 1 1 d DU . .
C76 C 0.0534(5) 0.0371(4) 0.5509(8) 0.072(5) Uani 1 1 d D . .
F10 F 0.0413(4) 0.0265(3) 0.4857(6) 0.116(4) Uani 1 1 d DU . .
F11 F 0.0161(4) 0.0395(4) 0.5873(8) 0.198(8) Uani 1 1 d D . .
F12 F 0.0795(6) 0.0066(3) 0.5738(6) 0.148(5) Uani 1 1 d D . .
C2S C 0.5331(9) 0.1339(6) 0.6683(13) 0.132(8) Uani 1 1 d . . .
H2S H 0.5216 0.1443 0.6234 0.159 Uiso 1 1 calc R . .
Cl4 Cl 0.5791(4) 0.1624(3) 0.6974(5) 0.258(6) Uani 1 1 d . . .
Cl5 Cl 0.5547(3) 0.0860(2) 0.6558(5) 0.186(3) Uani 1 1 d . . .
Cl6 Cl 0.4851(4) 0.1317(3) 0.7239(6) 0.270(6) Uani 1 1 d . . .

loop_
_atom_site_aniso_label
_atom_site_aniso_U_11
_atom_site_aniso_U_22
_atom_site_aniso_U_33
_atom_site_aniso_U_23
_atom_site_aniso_U_13
_atom_site_aniso_U_12
Pd1 0.0270(4) 0.0281(5) 0.0322(5) -0.0040(4) -0.0015(4) 0.0019(4)
Pd2 0.0308(5) 0.0280(5) 0.0304(5) -0.0021(4) -0.0007(4) 0.0026(4)
Pd3 0.0258(4) 0.0274(4) 0.0273(4) -0.0012(4) 0.0020(4) -0.0029(3)
Pd4 0.0291(4) 0.0316(5) 0.0263(4) -0.0023(4) -0.0016(4) -0.0049(4)
Fe1 0.0398(10) 0.0324(9) 0.0347(10) -0.0070(7) 0.0028(8) 0.0026(7)
Fe2 0.0364(10) 0.0368(10) 0.0445(10) 0.0023(8) -0.0087(8) -0.0009(8)
Fe3 0.0290(9) 0.0346(9) 0.0330(9) 0.0025(8) 0.0053(7) 0.0000(7)
Fe4 0.0380(9) 0.0395(10) 0.0322(9) -0.0095(8) -0.0017(8) -0.0094(8)
P1 0.0316(16) 0.0304(16) 0.0348(17) -0.0059(13) 0.0003(14) 0.0014(13)
P2 0.0288(16) 0.0313(16) 0.0444(18) -0.0083(14) -0.0022(14) 0.0023(13)
P3 0.0249(15) 0.0355(17) 0.0397(18) -0.0044(14) 0.0007(13) 0.0006(13)
P4 0.0300(16) 0.0315(16) 0.0326(17) 0.0021(13) -0.0026(13) -0.0010(13)
P5 0.0302(16) 0.0268(16) 0.0339(16) 0.0023(13) 0.0043(13) -0.0007(12)
P6 0.0262(15) 0.0279(16) 0.0338(16) -0.0005(13) 0.0019(12) -0.0012(12)
P7 0.0339(17) 0.0317(16) 0.0340(17) -0.0024(13) -0.0016(13) -0.0005(13)
P8 0.0328(17) 0.0351(17) 0.0288(16) -0.0032(13) -0.0051(13) -0.0036(13)
N1 0.046(6) 0.032(5) 0.024(5) -0.003(4) -0.007(4) 0.012(4)
N2 0.032(5) 0.028(5) 0.029(5) -0.004(4) -0.004(4) -0.001(4)
N3 0.026(5) 0.036(5) 0.029(5) 0.002(4) -0.002(4) -0.008(4)
N4 0.034(5) 0.043(6) 0.028(5) 0.007(5) 0.002(4) -0.013(5)
O1 0.031(4) 0.037(5) 0.032(4) -0.008(3) 0.002(3) 0.006(4)
O2 0.044(5) 0.044(5) 0.038(5) 0.001(4) 0.003(4) 0.006(4)
O3 0.035(4) 0.042(5) 0.035(4) 0.001(4) -0.011(4) 0.005(4)
O4 0.046(5) 0.039(5) 0.061(6) -0.013(4) 0.010(4) 0.004(4)
O5 0.031(4) 0.027(4) 0.041(5) -0.003(3) 0.011(4) -0.002(3)
O6 0.034(5) 0.041(5) 0.051(5) -0.003(4) 0.008(4) -0.013(4)
O7 0.028(4) 0.037(5) 0.048(5) -0.013(4) -0.002(4) -0.011(4)
O8 0.033(5) 0.056(5) 0.044(5) -0.006(4) 0.012(4) -0.010(4)
C1 0.042(8) 0.034(7) 0.021(6) -0.005(5) 0.018(6) -0.002(6)
C2 0.045(7) 0.016(6) 0.041(7) -0.015(5) 0.000(6) -0.002(5)
C3 0.021(6) 0.041(7) 0.029(6) -0.008(5) 0.006(5) -0.007(5)
C4 0.058(8) 0.041(7) 0.034(7) -0.011(6) 0.009(6) 0.020(6)
C5 0.063(8) 0.023(6) 0.031(7) -0.004(5) -0.010(6) 0.005(6)
C6 0.026(6) 0.031(7) 0.037(7) 0.003(5) -0.009(5) -0.003(5)
C7 0.039(7) 0.038(7) 0.028(6) -0.005(5) -0.006(5) 0.010(6)
C8 0.033(6) 0.020(6) 0.051(8) -0.003(5) -0.003(6) 0.002(5)
C9 0.040(7) 0.047(8) 0.034(7) 0.007(6) 0.007(5) 0.006(6)
C10 0.028(6) 0.061(8) 0.031(6) -0.009(6) 0.003(5) 0.012(6)
C11 0.044(7) 0.036(7) 0.045(7) 0.010(6) 0.007(6) -0.006(6)
C12 0.031(6) 0.035(6) 0.032(6) 0.006(5) -0.011(5) 0.014(5)
C13 0.024(6) 0.043(7) 0.041(7) 0.001(6) -0.005(5) 0.013(5)
C14 0.027(6) 0.041(7) 0.033(7) -0.007(5) 0.004(5) -0.001(5)
C15 0.039(7) 0.035(7) 0.034(7) -0.001(5) -0.003(6) -0.003(6)
C16 0.036(7) 0.033(7) 0.041(7) -0.011(6) -0.011(6) 0.006(5)
C17 0.035(6) 0.027(6) 0.038(7) -0.006(5) -0.008(5) -0.006(5)
C18 0.034(6) 0.039(7) 0.029(6) 0.000(5) -0.005(5) -0.009(5)
C19 0.055(8) 0.041(7) 0.043(8) -0.008(6) 0.012(7) -0.003(6)
C20 0.056(8) 0.062(9) 0.029(7) 0.002(6) -0.002(7) -0.008(7)
C21 0.037(7) 0.042(7) 0.038(7) -0.004(6) 0.003(6) -0.005(6)
C22 0.043(7) 0.018(6) 0.035(6) 0.000(5) -0.017(5) -0.004(5)
C23 0.056(8) 0.034(7) 0.039(7) -0.003(6) 0.005(6) -0.011(6)
C24 0.068(9) 0.026(6) 0.058(9) 0.003(6) 0.026(8) 0.005(6)
C25 0.037(7) 0.048(8) 0.072(10) -0.006(7) -0.010(7) 0.022(6)
C26 0.029(6) 0.047(7) 0.031(6) 0.011(6) -0.001(5) 0.006(5)
C27 0.036(7) 0.025(6) 0.043(7) -0.006(5) -0.003(6) 0.000(5)
C28 0.055(8) 0.042(8) 0.049(8) 0.000(6) -0.021(7) 0.002(6)
C29 0.045(8) 0.045(8) 0.095(12) 0.001(8) -0.024(8) 0.018(7)
C30 0.056(9) 0.038(8) 0.106(13) -0.002(9) 0.026(9) 0.001(7)
C31 0.032(7) 0.030(7) 0.051(8) -0.007(6) 0.000(6) 0.000(5)
C32 0.033(6) 0.038(7) 0.036(7) 0.011(5) -0.005(5) -0.001(5)
C33 0.033(6) 0.025(6) 0.038(7) -0.002(5) -0.006(6) 0.009(5)
C34 0.034(8) 0.043(8) 0.091(11) 0.013(8) -0.009(8) -0.004(6)
C35 0.057(9) 0.056(9) 0.043(8) 0.010(7) -0.017(7) -0.010(7)
C36 0.056(8) 0.048(8) 0.028(6) -0.003(6) -0.006(6) -0.013(7)
C37 0.022(6) 0.057(8) 0.036(7) 0.001(6) 0.003(5) 0.000(6)
C38 0.056(8) 0.058(8) 0.029(7) 0.002(6) 0.003(6) -0.020(7)
C39 0.035(7) 0.045(7) 0.039(7) 0.011(6) 0.006(6) 0.004(6)
C40 0.034(7) 0.025(6) 0.042(7) -0.006(5) 0.014(6) -0.017(5)
C41 0.040(7) 0.039(7) 0.021(6) 0.008(5) 0.003(5) -0.005(6)
C42 0.029(6) 0.030(6) 0.033(6) 0.000(5) -0.001(5) 0.003(5)
C43 0.034(7) 0.063(9) 0.045(8) 0.005(7) 0.004(6) -0.007(6)
C44 0.039(7) 0.048(8) 0.045(8) 0.011(6) -0.010(6) -0.006(6)
C45 0.045(8) 0.042(7) 0.022(6) 0.001(5) -0.013(6) 0.005(6)
C46 0.033(7) 0.053(8) 0.035(7) -0.006(6) -0.010(6) 0.009(6)
C47 0.046(7) 0.041(7) 0.033(7) -0.014(6) 0.012(6) 0.001(6)
C48 0.035(7) 0.039(7) 0.042(7) -0.013(6) -0.009(6) -0.013(5)
C49 0.051(7) 0.015(5) 0.038(7) -0.001(5) 0.002(6) -0.005(5)
C50 0.026(6) 0.025(6) 0.028(6) -0.011(5) 0.004(5) 0.016(5)
C51 0.031(6) 0.032(7) 0.035(7) -0.006(5) -0.003(5) -0.002(5)
C52 0.028(6) 0.034(6) 0.037(7) -0.009(5) 0.007(5) -0.005(5)
C53 0.021(6) 0.034(6) 0.038(7) 0.005(5) -0.004(5) 0.003(5)
C54 0.047(7) 0.034(7) 0.036(7) -0.005(5) 0.001(6) 0.016(6)
C55 0.054(8) 0.036(8) 0.054(9) 0.015(7) 0.005(7) -0.006(6)
C56 0.034(7) 0.105(12) 0.024(7) 0.014(7) 0.015(6) 0.019(7)
C57 0.036(7) 0.041(7) 0.032(6) 0.000(5) -0.001(5) 0.000(6)
C58 0.021(6) 0.039(7) 0.028(6) 0.000(5) 0.007(5) 0.008(5)
C59 0.034(7) 0.032(7) 0.048(8) 0.000(6) 0.016(6) 0.008(5)
C60 0.038(7) 0.053(8) 0.056(9) 0.015(7) -0.003(6) 0.015(6)
C61 0.030(7) 0.032(7) 0.061(9) 0.001(6) -0.005(6) -0.021(5)
C62 0.038(7) 0.047(7) 0.027(6) -0.006(5) 0.001(5) -0.004(6)
C63 0.032(6) 0.033(6) 0.034(7) -0.006(5) -0.005(5) 0.005(5)
C64 0.059(8) 0.039(7) 0.034(7) -0.011(6) 0.002(6) 0.003(6)
C65 0.048(8) 0.035(7) 0.068(10) -0.021(7) 0.004(7) -0.005(6)
C66 0.049(8) 0.036(7) 0.059(9) 0.008(6) 0.006(7) -0.009(6)
C67 0.054(8) 0.043(7) 0.014(5) -0.004(5) 0.014(5) -0.018(6)
C68 0.043(6) 0.029(6) 0.022(5) -0.002(5) 0.001(5) -0.003(5)
C69 0.023(6) 0.048(7) 0.041(7) -0.005(6) 0.014(5) -0.009(5)
C70 0.047(8) 0.076(10) 0.037(8) -0.024(7) -0.011(6) -0.018(7)
C71 0.062(9) 0.066(9) 0.027(7) -0.021(6) -0.001(6) -0.022(7)
C72 0.035(7) 0.054(8) 0.031(7) -0.001(6) -0.006(6) -0.006(6)
C1A 0.028(7) 0.044(8) 0.049(8) -0.013(7) -0.003(6) 0.002(6)
C2A 0.034(7) 0.062(9) 0.060(9) -0.022(7) -0.002(7) 0.003(6)
C3A 0.040(9) 0.084(12) 0.068(11) -0.023(9) 0.001(8) -0.016(8)
C4A 0.028(7) 0.090(12) 0.067(11) -0.033(10) -0.002(7) 0.008(8)
C5A 0.051(9) 0.082(11) 0.047(9) -0.023(8) 0.000(7) 0.013(8)
C6A 0.024(6) 0.047(8) 0.051(8) -0.027(7) 0.008(5) 0.000(6)
C1B 0.031(6) 0.049(7) 0.035(7) -0.004(6) 0.000(6) 0.002(5)
C2B 0.040(7) 0.024(6) 0.053(8) 0.004(6) 0.018(6) 0.002(5)
C3B 0.043(8) 0.061(9) 0.061(9) -0.001(8) -0.001(7) -0.010(7)
C4B 0.030(7) 0.066(9) 0.041(8) 0.008(7) -0.002(6) 0.010(6)
C5B 0.036(7) 0.053(8) 0.052(8) -0.006(7) 0.004(7) 0.011(6)
C6B 0.036(7) 0.050(7) 0.032(7) 0.001(6) -0.006(6) -0.015(6)
C1C 0.037(8) 0.047(8) 0.079(10) -0.022(8) 0.012(7) -0.007(6)
C2C 0.027(8) 0.070(10) 0.121(14) -0.005(10) 0.003(8) 0.006(7)
C3C 0.046(10) 0.071(12) 0.141(17) 0.005(11) 0.024(11) 0.017(9)
C4C 0.074(13) 0.047(10) 0.146(17) -0.006(11) 0.033(12) -0.014(9)
C5C 0.078(11) 0.040(8) 0.089(12) -0.021(8) 0.039(10) -0.020(8)
C6C 0.045(8) 0.048(8) 0.063(9) -0.026(7) 0.017(7) -0.013(7)
C1D 0.036(7) 0.040(7) 0.077(10) -0.008(7) -0.023(7) 0.013(6)
C2D 0.096(12) 0.030(7) 0.108(13) -0.021(8) -0.074(10) 0.001(7)
C3D 0.159(19) 0.058(11) 0.159(19) -0.049(12) -0.114(17) 0.045(12)
C4D 0.19(2) 0.054(11) 0.156(19) -0.025(12) -0.149(18) 0.036(12)
C5D 0.095(12) 0.046(9) 0.084(11) 0.013(9) -0.046(10) 0.017(8)
C6D 0.054(8) 0.031(7) 0.071(9) -0.022(7) -0.029(7) 0.013(6)
C1E 0.022(6) 0.049(7) 0.036(7) 0.005(6) -0.010(5) -0.004(5)
C2E 0.038(8) 0.037(8) 0.103(12) 0.009(8) 0.017(8) -0.004(6)
C3E 0.033(8) 0.068(10) 0.125(15) 0.040(10) -0.010(10) -0.003(7)
C4E 0.059(11) 0.094(14) 0.094(14) 0.058(11) -0.035(10) -0.023(10)
C5E 0.036(8) 0.136(16) 0.038(8) 0.011(9) 0.006(7) -0.027(9)
C6E 0.017(6) 0.076(9) 0.042(7) 0.001(7) -0.006(6) -0.004(6)
C1F 0.041(7) 0.036(7) 0.031(6) -0.017(5) -0.003(6) 0.007(5)
C2F 0.034(8) 0.109(13) 0.074(10) -0.059(10) 0.003(7) -0.006(8)
C3F 0.047(9) 0.106(13) 0.103(13) -0.077(11) -0.001(9) 0.012(9)
C4F 0.044(9) 0.095(12) 0.070(10) -0.046(9) 0.003(8) 0.010(8)
C5F 0.037(8) 0.134(16) 0.090(12) -0.058(11) 0.014(9) 0.002(9)
C6F 0.038(8) 0.081(11) 0.063(9) -0.045(8) 0.001(7) -0.003(7)
C1G 0.036(7) 0.031(6) 0.042(7) -0.009(6) 0.000(6) 0.000(5)
C2G 0.036(7) 0.043(8) 0.055(8) 0.012(6) 0.010(6) 0.005(6)
C3G 0.074(11) 0.061(10) 0.048(8) 0.012(7) 0.010(8) -0.022(8)
C4G 0.053(9) 0.058(10) 0.062(9) -0.009(8) 0.015(7) -0.026(8)
C5G 0.031(7) 0.067(10) 0.056(9) -0.009(7) 0.007(6) 0.020(6)
C6G 0.041(7) 0.036(7) 0.043(7) -0.006(6) 0.002(6) -0.004(6)
C1H 0.043(7) 0.027(6) 0.039(7) 0.002(5) 0.012(6) 0.002(5)
C2H 0.049(8) 0.043(7) 0.043(7) -0.004(6) 0.003(6) -0.011(6)
C3H 0.074(11) 0.072(10) 0.055(9) -0.007(8) -0.019(9) -0.022(8)
C4H 0.095(12) 0.043(8) 0.044(9) -0.012(7) -0.015(9) 0.011(8)
C5H 0.053(9) 0.048(8) 0.051(8) -0.017(7) -0.018(7) 0.008(7)
C6H 0.037(7) 0.044(7) 0.049(8) -0.007(6) -0.006(6) 0.002(6)
C1I 0.045(7) 0.041(7) 0.033(7) -0.002(6) 0.021(6) 0.003(6)
C2I 0.061(9) 0.047(8) 0.080(11) -0.014(8) 0.013(9) -0.005(7)
C3I 0.073(12) 0.062(10) 0.108(14) 0.010(10) 0.054(11) 0.032(9)
C4I 0.101(14) 0.052(10) 0.060(11) 0.011(8) 0.025(10) 0.002(10)
C5I 0.108(13) 0.036(8) 0.037(8) 0.003(6) 0.007(8) -0.015(8)
C6I 0.060(9) 0.030(7) 0.055(8) 0.011(6) 0.000(7) 0.000(6)
C1J 0.033(7) 0.043(7) 0.038(7) -0.004(6) 0.002(6) 0.016(6)
C2J 0.034(7) 0.076(10) 0.066(9) 0.025(8) -0.022(7) -0.012(7)
C3J 0.055(10) 0.068(11) 0.102(13) 0.032(10) -0.017(9) -0.011(8)
C4J 0.029(8) 0.087(12) 0.078(11) -0.002(9) -0.019(7) -0.011(8)
C5J 0.039(7) 0.062(9) 0.052(8) 0.005(7) -0.011(6) -0.015(6)
C6J 0.036(7) 0.027(6) 0.054(8) 0.000(6) 0.000(6) -0.008(5)
C1K 0.045(7) 0.028(6) 0.040(7) 0.012(5) 0.015(6) 0.007(5)
C2K 0.025(6) 0.050(8) 0.053(8) 0.012(6) -0.010(6) 0.001(5)
C3K 0.049(9) 0.079(11) 0.050(9) 0.026(8) -0.004(7) -0.012(8)
C4K 0.025(8) 0.118(15) 0.095(13) 0.054(12) 0.006(8) 0.012(8)
C5K 0.055(10) 0.069(10) 0.080(11) 0.019(9) 0.000(9) 0.022(8)
C6K 0.047(8) 0.044(8) 0.083(11) -0.008(7) 0.000(8) 0.013(6)
C1L 0.040(7) 0.025(6) 0.038(7) -0.001(5) 0.001(6) -0.011(5)
C2L 0.042(8) 0.038(7) 0.067(9) -0.019(7) 0.006(7) -0.001(6)
C3L 0.052(9) 0.058(9) 0.069(10) -0.040(8) 0.015(8) -0.003(7)
C4L 0.043(8) 0.056(9) 0.050(8) -0.021(7) -0.001(7) -0.014(7)
C5L 0.034(7) 0.044(8) 0.065(9) -0.022(7) -0.012(7) -0.011(6)
C6L 0.041(8) 0.037(7) 0.058(8) -0.016(6) 0.005(6) -0.003(6)
C1M 0.033(7) 0.035(7) 0.035(7) -0.014(6) -0.019(5) 0.008(5)
C2M 0.033(8) 0.073(10) 0.084(11) 0.015(8) -0.015(8) 0.010(7)
C3M 0.053(10) 0.098(14) 0.113(15) -0.052(13) -0.025(11) 0.005(10)
C4M 0.15(2) 0.056(12) 0.113(17) -0.035(11) -0.075(16) 0.048(13)
C5M 0.082(13) 0.082(13) 0.083(13) 0.006(10) -0.032(12) 0.018(11)
C6M 0.061(9) 0.051(8) 0.053(9) -0.004(7) -0.015(8) -0.004(7)
C1N 0.031(6) 0.036(7) 0.041(7) -0.002(6) -0.008(5) -0.014(5)
C2N 0.060(8) 0.036(7) 0.043(7) 0.011(6) 0.020(7) 0.005(6)
C3N 0.092(11) 0.044(9) 0.051(8) -0.010(7) 0.035(8) 0.004(8)
C4N 0.067(10) 0.067(10) 0.031(7) -0.015(7) 0.008(7) -0.018(8)
C5N 0.077(10) 0.035(7) 0.050(8) 0.003(7) 0.018(7) -0.019(7)
C6N 0.039(7) 0.042(7) 0.034(6) 0.000(6) -0.004(5) -0.013(6)
C1O 0.045(7) 0.024(6) 0.024(6) -0.002(5) -0.004(5) 0.007(5)
C2O 0.033(7) 0.065(9) 0.063(9) 0.019(8) 0.005(7) 0.002(6)
C3O 0.053(9) 0.057(9) 0.039(8) 0.014(7) 0.019(7) 0.026(7)
C4O 0.061(9) 0.056(9) 0.056(9) 0.023(8) 0.019(8) 0.012(8)
C5O 0.058(9) 0.048(8) 0.042(8) 0.008(7) 0.011(7) -0.021(7)
C6O 0.044(7) 0.046(7) 0.029(6) 0.002(6) 0.006(6) 0.008(6)
C1P 0.027(6) 0.055(8) 0.033(7) -0.007(6) -0.002(5) -0.007(6)
C2P 0.052(8) 0.056(9) 0.038(7) -0.008(7) -0.004(6) 0.017(7)
C3P 0.028(7) 0.055(8) 0.051(8) -0.008(7) -0.020(6) 0.016(6)
C4P 0.020(7) 0.103(13) 0.052(9) -0.028(9) -0.017(6) 0.004(7)
C5P 0.044(8) 0.057(9) 0.044(8) -0.005(7) -0.015(6) -0.016(7)
C6P 0.028(6) 0.038(7) 0.032(6) -0.008(5) 0.010(5) -0.021(5)
S1 0.069(3) 0.107(4) 0.125(4) -0.023(3) -0.029(3) 0.036(3)
O9 0.117(12) 0.195(17) 0.26(2) 0.132(16) 0.082(14) 0.005(11)
O10 0.091(9) 0.102(9) 0.125(11) -0.002(8) 0.003(8) 0.040(7)
O11 0.193(16) 0.28(2) 0.108(11) -0.038(13) -0.079(11) 0.160(17)
C73 0.057(14) 0.13(2) 0.20(3) 0.00(2) 0.002(16) 0.012(14)
F1 0.203(18) 0.195(17) 0.49(4) 0.17(2) 0.19(2) 0.029(14)
F2 0.109(10) 0.109(10) 0.281(18) -0.069(11) 0.032(11) 0.015(8)
F3 0.157(13) 0.143(12) 0.30(2) -0.102(14) -0.095(15) 0.013(10)
S2 0.050(2) 0.071(3) 0.082(3) 0.006(2) 0.011(2) 0.003(2)
O12 0.055(7) 0.133(12) 0.195(14) -0.089(11) 0.009(8) -0.004(7)
O13 0.233(19) 0.175(15) 0.138(13) -0.073(12) 0.126(13) -0.126(15)
O14 0.178(16) 0.26(2) 0.096(11) 0.036(13) -0.029(11) 0.089(16)
C74 0.090(16) 0.100(17) 0.120(18) -0.046(14) -0.006(14) 0.018(13)
F4 0.27(3) 0.38(3) 0.193(19) -0.17(2) -0.072(19) 0.01(2)
F5 0.29(2) 0.061(10) 0.43(4) 0.003(14) 0.13(2) 0.012(12)
F6 0.078(9) 0.28(2) 0.34(2) -0.186(18) 0.066(12) 0.032(10)
C75 0.055(10) 0.101(14) 0.055(10) -0.009(10) -0.030(8) 0.029(9)
F7 0.223(15) 0.224(14) 0.278(17) 0.184(14) 0.141(13) 0.163(12)
F8 0.082(7) 0.233(13) 0.173(11) -0.162(11) 0.011(8) 0.004(8)
F9 0.062(7) 0.294(17) 0.221(14) -0.181(13) 0.000(8) -0.032(9)
S3 0.063(3) 0.093(3) 0.039(2) -0.009(2) -0.0069(18) 0.035(2)
O15 0.163(13) 0.266(18) 0.126(11) 0.063(12) 0.060(10) 0.160(13)
O16 0.134(12) 0.210(15) 0.222(16) -0.130(14) 0.070(12) -0.092(12)
O17 0.107(9) 0.162(12) 0.079(8) -0.055(8) 0.003(7) 0.021(8)
S4 0.119(4) 0.077(3) 0.048(2) -0.003(2) -0.003(3) -0.053(3)
O18 0.115(9) 0.118(9) 0.053(6) -0.027(6) -0.015(6) -0.048(7)
O19 0.168(13) 0.222(15) 0.110(10) -0.056(10) 0.081(10) -0.150(12)
O20 0.37(2) 0.132(14) 0.214(18) 0.055(14) -0.100(18) 0.018(16)
C76 0.063(11) 0.074(12) 0.080(12) -0.020(10) 0.014(9) -0.010(9)
F10 0.106(8) 0.121(8) 0.120(8) -0.045(7) -0.017(7) -0.026(6)
F11 0.135(10) 0.166(12) 0.293(18) -0.147(13) 0.156(12) -0.079(9)
F12 0.243(16) 0.072(7) 0.129(10) 0.033(7) -0.010(10) 0.024(9)
C2S 0.17(2) 0.095(16) 0.13(2) -0.003(14) -0.043(18) 0.000(15)
Cl4 0.400(15) 0.182(8) 0.193(8) 0.055(7) -0.132(10) -0.132(9)
Cl5 0.175(7) 0.157(6) 0.226(9) -0.018(6) 0.002(7) 0.013(5)
Cl6 0.318(14) 0.279(12) 0.213(10) 0.020(9) 0.080(10) 0.132(11)

loop_
_atom_type_symbol
_atom_type_description
_atom_type_scat_dispersion_real
_atom_type_scat_dispersion_imag
_atom_type_scat_source
C C 0.0033 0.0016 'International Tables Vol C Tables 4.2.6.8 and 6.1.1.4'
H H 0.0000 0.0000 'International Tables Vol C Tables 4.2.6.8 and 6.1.1.4'
N N 0.0061 0.0033 'International Tables Vol C Tables 4.2.6.8 and 6.1.1.4'
O O 0.0106 0.0060 'International Tables Vol C Tables 4.2.6.8 and 6.1.1.4'
F F 0.0171 0.0103 'International Tables Vol C Tables 4.2.6.8 and 6.1.1.4'
P P 0.1023 0.0942 'International Tables Vol C Tables 4.2.6.8 and 6.1.1.4'
S S 0.1246 0.1234 'International Tables Vol C Tables 4.2.6.8 and 6.1.1.4'
Fe Fe 0.3463 0.8444 'International Tables Vol C Tables 4.2.6.8 and 6.1.1.4'
Pd Pd -0.9988 1.0072 'International Tables Vol C Tables 4.2.6.8 and 6.1.1.4'
Cl Cl 0.1484 0.1585 'International Tables Vol C Tables 4.2.6.8 and 6.1.1.4'

loop_
_geom_angle_atom_site_label_1
_geom_angle_atom_site_label_2
_geom_angle_atom_site_label_3
_geom_angle
_geom_angle_site_symmetry_1
_geom_angle_site_symmetry_3
_geom_angle_publ_flag
C5S O1S C4S 116(2) . . ?
O1S C4S C3S 104.7(17) . . ?
O1S C5S C6S 105.5(18) . . ?
Cl2 C1S Cl1 94.6(11) . . ?
Cl2 C1S Cl3 98.7(11) . . ?
Cl1 C1S Cl3 98.6(11) . . ?
Cl3A C1SA Cl1A 97.4(10) . . ?
Cl3A C1SA Cl2A 99.8(11) . . ?
Cl1A C1SA Cl2A 97.2(10) . . ?
O1 Pd1 N2 90.8(3) . . ?
O1 Pd1 P2 177.4(2) . . ?
N2 Pd1 P2 90.3(2) . . ?
O1 Pd1 P1 79.7(2) . . ?
N2 Pd1 P1 170.1(2) . . ?
P2 Pd1 P1 99.05(11) . . ?
O3 Pd2 N1 87.7(3) . . ?
O3 Pd2 P3 176.8(2) . . ?
N1 Pd2 P3 89.5(3) . . ?
O3 Pd2 P4 84.4(2) . . ?
N1 Pd2 P4 166.5(2) . . ?
P3 Pd2 P4 98.72(11) . . ?
O5 Pd3 N3 88.6(3) . . ?
O5 Pd3 P5 83.1(2) . . ?
N3 Pd3 P5 167.3(3) . . ?
O5 Pd3 P6 177.2(2) . . ?
N3 Pd3 P6 88.7(2) . . ?
P5 Pd3 P6 99.65(10) . . ?
O7 Pd4 N4 87.9(3) . . ?
O7 Pd4 P7 178.9(2) . . ?
N4 Pd4 P7 92.5(3) . . ?
O7 Pd4 P8 81.9(2) . . ?
N4 Pd4 P8 168.3(3) . . ?
P7 Pd4 P8 97.52(11) . . ?
C17 Fe1 C22 108.2(4) . . ?
C17 Fe1 C21 40.4(4) . . ?
C22 Fe1 C21 110.8(4) . . ?
C17 Fe1 C24 176.6(5) . . ?
C22 Fe1 C24 69.1(4) . . ?
C21 Fe1 C24 138.0(5) . . ?
C17 Fe1 C18 41.9(4) . . ?
C22 Fe1 C18 136.4(4) . . ?
C21 Fe1 C18 68.8(4) . . ?
C24 Fe1 C18 141.5(5) . . ?
C17 Fe1 C26 111.7(5) . . ?
C22 Fe1 C26 42.4(4) . . ?
C21 Fe1 C26 141.4(4) . . ?
C24 Fe1 C26 68.0(5) . . ?
C18 Fe1 C26 109.5(5) . . ?
C17 Fe1 C20 68.1(5) . . ?
C22 Fe1 C20 141.2(5) . . ?
C21 Fe1 C20 40.6(5) . . ?
C24 Fe1 C20 112.5(5) . . ?
C18 Fe1 C20 67.8(5) . . ?
C26 Fe1 C20 176.4(5) . . ?
C17 Fe1 C23 136.4(5) . . ?
C22 Fe1 C23 41.5(4) . . ?
C21 Fe1 C23 110.7(5) . . ?
C24 Fe1 C23 40.3(5) . . ?
C18 Fe1 C23 177.7(5) . . ?
C26 Fe1 C23 69.3(5) . . ?
C20 Fe1 C23 113.4(5) . . ?
C17 Fe1 C19 68.6(5) . . ?
C22 Fe1 C19 176.5(4) . . ?
C21 Fe1 C19 68.1(5) . . ?
C24 Fe1 C19 114.0(5) . . ?
C18 Fe1 C19 40.2(4) . . ?
C26 Fe1 C19 136.5(5) . . ?
C20 Fe1 C19 39.9(5) . . ?
C23 Fe1 C19 142.0(5) . . ?
C17 Fe1 C25 141.1(5) . . ?
C22 Fe1 C25 70.6(5) . . ?
C21 Fe1 C25 177.8(5) . . ?
C24 Fe1 C25 40.6(5) . . ?
C18 Fe1 C25 111.4(5) . . ?
C26 Fe1 C25 40.8(4) . . ?
C20 Fe1 C25 137.3(5) . . ?
C23 Fe1 C25 69.2(5) . . ?
C19 Fe1 C25 110.6(5) . . ?
C27 Fe2 C28 41.1(4) . . ?
C27 Fe2 C32 109.7(4) . . ?
C28 Fe2 C32 136.3(5) . . ?
C27 Fe2 C31 41.7(4) . . ?
C28 Fe2 C31 70.0(5) . . ?
C32 Fe2 C31 111.5(4) . . ?
C27 Fe2 C34 174.8(5) . . ?
C28 Fe2 C34 144.0(5) . . ?
C32 Fe2 C34 66.8(5) . . ?
C31 Fe2 C34 135.1(5) . . ?
C27 Fe2 C30 69.4(5) . . ?
C28 Fe2 C30 68.6(5) . . ?
C32 Fe2 C30 142.7(6) . . ?
C31 Fe2 C30 42.0(5) . . ?
C34 Fe2 C30 110.9(5) . . ?
C27 Fe2 C36 112.3(5) . . ?
C28 Fe2 C36 109.7(5) . . ?
C32 Fe2 C36 41.4(4) . . ?
C31 Fe2 C36 142.0(5) . . ?
C34 Fe2 C36 67.8(5) . . ?
C30 Fe2 C36 175.4(6) . . ?
C27 Fe2 C29 68.4(5) . . ?
C28 Fe2 C29 39.4(5) . . ?
C32 Fe2 C29 175.2(5) . . ?
C31 Fe2 C29 70.3(5) . . ?
C34 Fe2 C29 115.5(5) . . ?
C30 Fe2 C29 41.5(6) . . ?
C36 Fe2 C29 134.6(6) . . ?
C27 Fe2 C33 135.2(4) . . ?
C28 Fe2 C33 176.1(4) . . ?
C32 Fe2 C33 40.9(4) . . ?
C31 Fe2 C33 107.8(4) . . ?
C34 Fe2 C33 39.7(4) . . ?
C30 Fe2 C33 112.3(5) . . ?
C36 Fe2 C33 69.8(4) . . ?
C29 Fe2 C33 143.6(5) . . ?
C27 Fe2 C35 142.4(5) . . ?
C28 Fe2 C35 113.4(5) . . ?
C32 Fe2 C35 67.9(5) . . ?
C31 Fe2 C35 175.8(5) . . ?
C34 Fe2 C35 40.7(5) . . ?
C30 Fe2 C35 136.2(6) . . ?
C36 Fe2 C35 40.0(5) . . ?
C29 Fe2 C35 110.7(6) . . ?
C33 Fe2 C35 68.9(5) . . ?
C58 Fe3 C57 111.2(5) . . ?
C58 Fe3 C62 41.4(4) . . ?
C57 Fe3 C62 142.5(4) . . ?
C58 Fe3 C54 134.9(4) . . ?
C57 Fe3 C54 70.0(5) . . ?
C62 Fe3 C54 109.5(5) . . ?
C58 Fe3 C53 107.3(4) . . ?
C57 Fe3 C53 41.3(4) . . ?
C62 Fe3 C53 112.2(4) . . ?
C54 Fe3 C53 42.5(4) . . ?
C58 Fe3 C61 69.3(4) . . ?
C57 Fe3 C61 174.4(5) . . ?
C62 Fe3 C61 41.3(4) . . ?
C54 Fe3 C61 113.8(5) . . ?
C53 Fe3 C61 144.2(5) . . ?
C58 Fe3 C55 175.9(5) . . ?
C57 Fe3 C55 69.7(5) . . ?
C62 Fe3 C55 135.7(5) . . ?
C54 Fe3 C55 41.3(5) . . ?
C53 Fe3 C55 70.5(5) . . ?
C61 Fe3 C55 110.2(5) . . ?
C58 Fe3 C56 142.7(5) . . ?
C57 Fe3 C56 41.2(5) . . ?
C62 Fe3 C56 175.6(5) . . ?
C54 Fe3 C56 68.5(5) . . ?
C53 Fe3 C56 69.3(4) . . ?
C61 Fe3 C56 135.3(5) . . ?
C55 Fe3 C56 40.3(5) . . ?
C58 Fe3 C59 41.8(4) . . ?
C57 Fe3 C59 108.6(5) . . ?
C62 Fe3 C59 69.2(5) . . ?
C54 Fe3 C59 176.1(5) . . ?
C53 Fe3 C59 134.2(4) . . ?
C61 Fe3 C59 67.8(5) . . ?
C55 Fe3 C59 142.1(5) . . ?
C56 Fe3 C59 113.0(5) . . ?
C58 Fe3 C60 69.9(4) . . ?
C57 Fe3 C60 135.0(5) . . ?
C62 Fe3 C60 68.8(5) . . ?
C54 Fe3 C60 142.5(5) . . ?
C53 Fe3 C60 174.8(5) . . ?
C61 Fe3 C60 39.5(5) . . ?
C55 Fe3 C60 112.6(5) . . ?
C56 Fe3 C60 110.1(5) . . ?
C59 Fe3 C60 40.9(4) . . ?
C64 Fe4 C63 41.7(4) . . ?
C64 Fe4 C70 139.5(5) . . ?
C63 Fe4 C70 178.8(5) . . ?
C64 Fe4 C72 111.2(5) . . ?
C63 Fe4 C72 110.9(4) . . ?
C70 Fe4 C72 69.0(5) . . ?
C64 Fe4 C69 179.7(5) . . ?
C63 Fe4 C69 138.1(4) . . ?
C70 Fe4 C69 40.7(4) . . ?
C72 Fe4 C69 68.9(4) . . ?
C64 Fe4 C67 69.0(5) . . ?
C63 Fe4 C67 41.2(4) . . ?
C70 Fe4 C67 138.1(5) . . ?
C72 Fe4 C67 139.8(4) . . ?
C69 Fe4 C67 110.8(5) . . ?
C64 Fe4 C68 138.5(5) . . ?
C63 Fe4 C68 109.8(4) . . ?
C70 Fe4 C68 69.3(5) . . ?
C72 Fe4 C68 40.8(4) . . ?
C69 Fe4 C68 41.4(4) . . ?
C67 Fe4 C68 111.3(4) . . ?
C64 Fe4 C71 112.3(5) . . ?
C63 Fe4 C71 140.8(5) . . ?
C70 Fe4 C71 39.8(5) . . ?
C72 Fe4 C71 41.8(4) . . ?
C69 Fe4 C71 68.0(5) . . ?
C67 Fe4 C71 177.8(5) . . ?
C68 Fe4 C71 69.1(5) . . ?
C64 Fe4 C66 66.4(5) . . ?
C63 Fe4 C66 67.2(5) . . ?
C70 Fe4 C66 112.9(5) . . ?
C72 Fe4 C66 177.6(5) . . ?
C69 Fe4 C66 113.5(5) . . ?
C67 Fe4 C66 39.6(4) . . ?
C68 Fe4 C66 140.8(5) . . ?
C71 Fe4 C66 138.9(5) . . ?
C64 Fe4 C65 39.6(4) . . ?
C63 Fe4 C65 68.4(5) . . ?
C70 Fe4 C65 112.6(5) . . ?
C72 Fe4 C65 138.8(5) . . ?
C69 Fe4 C65 140.4(4) . . ?
C67 Fe4 C65 67.9(5) . . ?
C68 Fe4 C65 178.1(5) . . ?
C71 Fe4 C65 111.8(5) . . ?
C66 Fe4 C65 39.5(5) . . ?
C1B P1 C17 102.0(5) . . ?
C1B P1 C1A 106.5(6) . . ?
C17 P1 C1A 106.0(5) . . ?
C1B P1 Pd1 113.2(4) . . ?
C17 P1 Pd1 124.1(3) . . ?
C1A P1 Pd1 103.8(4) . . ?
C1D P2 C22 106.2(5) . . ?
C1D P2 C1C 104.5(6) . . ?
C22 P2 C1C 104.5(5) . . ?
C1D P2 Pd1 111.6(4) . . ?
C22 P2 Pd1 115.5(3) . . ?
C1C P2 Pd1 113.5(4) . . ?
C27 P3 C1F 105.6(5) . . ?
C27 P3 C1E 103.0(5) . . ?
C1F P3 C1E 105.3(5) . . ?
C27 P3 Pd2 116.7(4) . . ?
C1F P3 Pd2 111.9(4) . . ?
C1E P3 Pd2 113.2(3) . . ?
C1G P4 C1H 106.2(5) . . ?
C1G P4 C32 102.8(5) . . ?
C1H P4 C32 102.0(5) . . ?
C1G P4 Pd2 117.5(4) . . ?
C1H P4 Pd2 102.9(4) . . ?
C32 P4 Pd2 123.3(4) . . ?
C53 P5 C1J 100.9(5) . . ?
C53 P5 C1I 105.6(5) . . ?
C1J P5 C1I 106.9(5) . . ?
C53 P5 Pd3 123.1(3) . . ?
C1J P5 Pd3 116.4(4) . . ?
C1I P5 Pd3 102.6(4) . . ?
C58 P6 C1K 102.7(5) . . ?
C58 P6 C1L 106.3(5) . . ?
C1K P6 C1L 104.9(5) . . ?
C58 P6 Pd3 117.9(3) . . ?
C1K P6 Pd3 114.4(4) . . ?
C1L P6 Pd3 109.4(4) . . ?
C63 P7 C1N 108.4(5) . . ?
C63 P7 C1M 104.2(5) . . ?
C1N P7 C1M 103.6(5) . . ?
C63 P7 Pd4 113.0(4) . . ?
C1N P7 Pd4 113.5(4) . . ?
C1M P7 Pd4 113.4(3) . . ?
C68 P8 C1O 104.2(5) . . ?
C68 P8 C1P 103.2(5) . . ?
C1O P8 C1P 105.0(5) . . ?
C68 P8 Pd4 123.5(4) . . ?
C1O P8 Pd4 113.9(4) . . ?
C1P P8 Pd4 105.2(4) . . ?
C4 N1 C8 116.5(10) . . ?
C4 N1 Pd2 126.9(8) . . ?
C8 N1 Pd2 116.1(7) . . ?
C12 N2 C16 117.7(9) . . ?
C12 N2 Pd1 123.5(7) . . ?
C16 N2 Pd1 118.7(7) . . ?
C52 N3 C48 118.5(9) . . ?
C52 N3 Pd3 115.4(7) . . ?
C48 N3 Pd3 126.0(7) . . ?
C44 N4 C40 118.4(10) . . ?
C44 N4 Pd4 122.9(8) . . ?
C40 N4 Pd4 118.7(7) . . ?
C1 O1 Pd1 124.5(7) . . ?
C9 O3 Pd2 113.8(7) . . ?
C37 O5 Pd3 114.9(7) . . ?
C45 O7 Pd4 123.3(7) . . ?
O2 C1 O1 124.7(10) . . ?
O2 C1 C2 122.3(10) . . ?
O1 C1 C2 112.7(10) . . ?
C1 C2 C3 113.1(9) . . ?
C2 C3 C6 111.3(8) . . ?
N1 C4 C5 124.0(11) . . ?
C4 C5 C6 119.6(10) . . ?
C5 C6 C7 117.2(10) . . ?
C5 C6 C3 122.3(10) . . ?
C7 C6 C3 120.5(10) . . ?
C8 C7 C6 119.2(10) . . ?
C7 C8 N1 123.2(10) . . ?
O4 C9 O3 124.0(11) . . ?
O4 C9 C10 121.8(11) . . ?
O3 C9 C10 114.0(10) . . ?
C11 C10 C9 117.0(9) . . ?
C10 C11 C14 112.3(9) . . ?
N2 C12 C13 122.6(10) . . ?
C12 C13 C14 119.9(10) . . ?
C15 C14 C13 117.9(10) . . ?
C15 C14 C11 122.9(10) . . ?
C13 C14 C11 119.2(10) . . ?
C14 C15 C16 119.2(11) . . ?
N2 C16 C15 122.7(11) . . ?
C21 C17 C18 107.9(10) . . ?
C21 C17 P1 126.8(9) . . ?
C18 C17 P1 125.2(8) . . ?
C21 C17 Fe1 70.4(6) . . ?
C18 C17 Fe1 70.3(6) . . ?
P1 C17 Fe1 125.4(6) . . ?
C19 C18 C17 106.9(10) . . ?
C19 C18 Fe1 70.7(7) . . ?
C17 C18 Fe1 67.8(6) . . ?
C20 C19 C18 108.4(11) . . ?
C20 C19 Fe1 69.6(7) . . ?
C18 C19 Fe1 69.1(7) . . ?
C19 C20 C21 108.5(11) . . ?
C19 C20 Fe1 70.5(7) . . ?
C21 C20 Fe1 68.7(7) . . ?
C17 C21 C20 108.3(11) . . ?
C17 C21 Fe1 69.2(7) . . ?
C20 C21 Fe1 70.8(7) . . ?
C23 C22 C26 106.4(10) . . ?
C23 C22 P2 128.3(9) . . ?
C26 C22 P2 125.3(8) . . ?
C23 C22 Fe1 70.8(7) . . ?
C26 C22 Fe1 69.7(6) . . ?
P2 C22 Fe1 126.2(5) . . ?
C24 C23 C22 107.3(11) . . ?
C24 C23 Fe1 69.0(7) . . ?
C22 C23 Fe1 67.7(6) . . ?
C23 C24 C25 111.4(11) . . ?
C23 C24 Fe1 70.7(6) . . ?
C25 C24 Fe1 70.9(7) . . ?
C24 C25 C26 105.8(10) . . ?
C24 C25 Fe1 68.5(7) . . ?
C26 C25 Fe1 68.7(6) . . ?
C25 C26 C22 109.0(10) . . ?
C25 C26 Fe1 70.6(7) . . ?
C22 C26 Fe1 67.8(6) . . ?
C28 C27 C31 109.4(10) . . ?
C28 C27 P3 128.5(9) . . ?
C31 C27 P3 122.1(9) . . ?
C28 C27 Fe2 70.2(7) . . ?
C31 C27 Fe2 70.2(6) . . ?
P3 C27 Fe2 124.5(6) . . ?
C29 C28 C27 109.6(12) . . ?
C29 C28 Fe2 71.6(8) . . ?
C27 C28 Fe2 68.6(7) . . ?
C28 C29 C30 108.2(12) . . ?
C28 C29 Fe2 69.0(7) . . ?
C30 C29 Fe2 68.9(8) . . ?
C29 C30 C31 107.6(11) . . ?
C29 C30 Fe2 69.6(8) . . ?
C31 C30 Fe2 68.4(7) . . ?
C27 C31 C30 105.3(11) . . ?
C27 C31 Fe2 68.0(6) . . ?
C30 C31 Fe2 69.5(7) . . ?
C33 C32 C36 110.1(10) . . ?
C33 C32 P4 126.1(9) . . ?
C36 C32 P4 123.8(9) . . ?
C33 C32 Fe2 71.0(6) . . ?
C36 C32 Fe2 70.1(7) . . ?
P4 C32 Fe2 126.0(6) . . ?
C34 C33 C32 104.9(10) . . ?
C34 C33 Fe2 69.4(7) . . ?
C32 C33 Fe2 68.2(6) . . ?
C33 C34 C35 111.6(11) . . ?
C33 C34 Fe2 70.9(7) . . ?
C35 C34 Fe2 70.9(7) . . ?
C36 C35 C34 106.6(11) . . ?
C36 C35 Fe2 68.9(7) . . ?
C34 C35 Fe2 68.3(7) . . ?
C35 C36 C32 106.8(11) . . ?
C35 C36 Fe2 71.1(8) . . ?
C32 C36 Fe2 68.4(6) . . ?
O6 C37 O5 125.8(10) . . ?
O6 C37 C38 119.9(10) . . ?
O5 C37 C38 114.2(10) . . ?
C39 C38 C37 115.4(10) . . ?
C42 C39 C38 113.9(10) . . ?
N4 C40 C41 121.0(10) . . ?
C42 C41 C40 122.7(10) . . ?
C41 C42 C43 114.7(10) . . ?
C41 C42 C39 124.5(10) . . ?
C43 C42 C39 120.8(10) . . ?
C42 C43 C44 120.7(11) . . ?
N4 C44 C43 122.5(11) . . ?
O8 C45 O7 126.6(11) . . ?
O8 C45 C46 119.5(11) . . ?
O7 C45 C46 113.9(11) . . ?
C45 C46 C47 113.7(10) . . ?
C50 C47 C46 112.5(9) . . ?
N3 C48 C49 121.4(10) . . ?
C48 C49 C50 120.5(10) . . ?
C49 C50 C51 116.7(10) . . ?
C49 C50 C47 123.0(10) . . ?
C51 C50 C47 120.3(10) . . ?
C52 C51 C50 119.5(10) . . ?
N3 C52 C51 123.2(10) . . ?
C57 C53 C54 106.3(9) . . ?
C57 C53 P5 128.1(8) . . ?
C54 C53 P5 125.6(8) . . ?
C57 C53 Fe3 68.7(6) . . ?
C54 C53 Fe3 68.5(6) . . ?
P5 C53 Fe3 128.0(5) . . ?
C55 C54 C53 108.1(10) . . ?
C55 C54 Fe3 69.7(7) . . ?
C53 C54 Fe3 69.0(6) . . ?
C56 C55 C54 108.1(10) . . ?
C56 C55 Fe3 70.9(7) . . ?
C54 C55 Fe3 69.0(6) . . ?
C55 C56 C57 108.7(10) . . ?
C55 C56 Fe3 68.8(7) . . ?
C57 C56 Fe3 67.6(6) . . ?
C53 C57 C56 108.8(10) . . ?
C53 C57 Fe3 70.0(6) . . ?
C56 C57 Fe3 71.2(7) . . ?
C62 C58 C59 107.1(9) . . ?
C62 C58 P6 126.3(8) . . ?
C59 C58 P6 126.6(8) . . ?
C62 C58 Fe3 69.4(6) . . ?
C59 C58 Fe3 71.1(6) . . ?
P6 C58 Fe3 125.1(5) . . ?
C60 C59 C58 107.9(10) . . ?
C60 C59 Fe3 70.7(6) . . ?
C58 C59 Fe3 67.1(6) . . ?
C61 C60 C59 106.5(11) . . ?
C61 C60 Fe3 67.7(7) . . ?
C59 C60 Fe3 68.5(6) . . ?
C60 C61 C62 110.8(10) . . ?
C60 C61 Fe3 72.8(7) . . ?
C62 C61 Fe3 68.8(6) . . ?
C58 C62 C61 107.6(10) . . ?
C58 C62 Fe3 69.2(6) . . ?
C61 C62 Fe3 69.9(6) . . ?
C67 C63 C64 106.2(10) . . ?
C67 C63 P7 123.5(8) . . ?
C64 C63 P7 130.0(9) . . ?
C67 C63 Fe4 69.9(6) . . ?
C64 C63 Fe4 68.7(6) . . ?
P7 C63 Fe4 121.4(6) . . ?
C65 C64 C63 109.2(11) . . ?
C65 C64 Fe4 72.4(7) . . ?
C63 C64 Fe4 69.6(6) . . ?
C64 C65 C66 106.9(11) . . ?
C64 C65 Fe4 68.0(7) . . ?
C66 C65 Fe4 70.1(7) . . ?
C67 C66 C65 110.9(11) . . ?
C67 C66 Fe4 69.2(6) . . ?
C65 C66 Fe4 70.5(7) . . ?
C66 C67 C63 106.8(10) . . ?
C66 C67 Fe4 71.2(7) . . ?
C63 C67 Fe4 68.9(6) . . ?
C72 C68 C69 107.0(9) . . ?
C72 C68 P8 126.8(8) . . ?
C69 C68 P8 126.1(8) . . ?
C72 C68 Fe4 69.2(6) . . ?
C69 C68 Fe4 69.0(6) . . ?
P8 C68 Fe4 123.7(6) . . ?
C70 C69 C68 108.3(10) . . ?
C70 C69 Fe4 69.4(7) . . ?
C68 C69 Fe4 69.6(6) . . ?
C71 C70 C69 109.4(10) . . ?
C71 C70 Fe4 71.4(7) . . ?
C69 C70 Fe4 69.9(6) . . ?
C70 C71 C72 107.4(10) . . ?
C70 C71 Fe4 68.7(7) . . ?
C72 C71 Fe4 68.0(6) . . ?
C68 C72 C71 107.8(10) . . ?
C68 C72 Fe4 70.0(6) . . ?
C71 C72 Fe4 70.2(7) . . ?
C6A C1A C2A 117.3(11) . . ?
C6A C1A P1 118.9(9) . . ?
C2A C1A P1 123.7(10) . . ?
C3A C2A C1A 120.6(14) . . ?
C4A C3A C2A 121.0(15) . . ?
C3A C4A C5A 118.0(14) . . ?
C6A C5A C4A 122.1(15) . . ?
C5A C6A C1A 121.0(13) . . ?
C2B C1B C6B 119.3(11) . . ?
C2B C1B P1 119.4(8) . . ?
C6B C1B P1 121.2(9) . . ?
C3B C2B C1B 120.0(11) . . ?
C4B C3B C2B 121.7(13) . . ?
C3B C4B C5B 119.2(12) . . ?
C6B C5B C4B 120.5(11) . . ?
C5B C6B C1B 119.3(11) . . ?
C2C C1C C6C 116.1(13) . . ?
C2C C1C P2 123.0(12) . . ?
C6C C1C P2 120.6(10) . . ?
C1C C2C C3C 120.0(15) . . ?
C4C C3C C2C 121.0(15) . . ?
C3C C4C C5C 121.6(16) . . ?
C4C C5C C6C 117.1(16) . . ?
C5C C6C C1C 123.9(14) . . ?
C2D C1D C6D 119.2(12) . . ?
C2D C1D P2 120.5(10) . . ?
C6D C1D P2 120.3(9) . . ?
C1D C2D C3D 118.5(13) . . ?
C4D C3D C2D 121.3(15) . . ?
C5D C4D C3D 121.6(15) . . ?
C4D C5D C6D 120.7(13) . . ?
C1D C6D C5D 118.6(11) . . ?
C6E C1E C2E 118.2(11) . . ?
C6E C1E P3 120.9(9) . . ?
C2E C1E P3 120.8(9) . . ?
C3E C2E C1E 120.3(14) . . ?
C4E C3E C2E 121.1(16) . . ?
C3E C4E C5E 120.2(15) . . ?
C6E C5E C4E 119.1(15) . . ?
C5E C6E C1E 120.9(13) . . ?
C6F C1F C2F 118.8(11) . . ?
C6F C1F P3 120.8(9) . . ?
C2F C1F P3 120.4(9) . . ?
C1F C2F C3F 122.2(13) . . ?
C4F C3F C2F 116.9(13) . . ?
C3F C4F C5F 121.9(13) . . ?
C4F C5F C6F 118.7(13) . . ?
C1F C6F C5F 121.5(12) . . ?
C2G C1G C6G 115.9(11) . . ?
C2G C1G P4 122.1(9) . . ?
C6G C1G P4 121.8(9) . . ?
C3G C2G C1G 123.6(12) . . ?
C2G C3G C4G 118.4(12) . . ?
C5G C4G C3G 122.2(13) . . ?
C4G C5G C6G 117.1(12) . . ?
C5G C6G C1G 122.8(11) . . ?
C6H C1H C2H 118.4(11) . . ?
C6H C1H P4 120.0(9) . . ?
C2H C1H P4 121.4(9) . . ?
C1H C2H C3H 120.8(12) . . ?
C4H C3H C2H 118.6(14) . . ?
C3H C4H C5H 122.8(13) . . ?
C4H C5H C6H 117.8(13) . . ?
C1H C6H C5H 121.5(12) . . ?
C2I C1I C6I 119.8(12) . . ?
C2I C1I P5 121.3(11) . . ?
C6I C1I P5 118.6(9) . . ?
C1I C2I C3I 117.3(14) . . ?
C4I C3I C2I 121.4(14) . . ?
C5I C4I C3I 121.7(15) . . ?
C4I C5I C6I 117.5(15) . . ?
C1I C6I C5I 122.4(13) . . ?
C6J C1J C2J 117.6(11) . . ?
C6J C1J P5 122.8(9) . . ?
C2J C1J P5 119.4(9) . . ?
C3J C2J C1J 119.8(13) . . ?
C4J C3J C2J 122.3(14) . . ?
C3J C4J C5J 119.9(13) . . ?
C4J C5J C6J 119.2(12) . . ?
C1J C6J C5J 121.1(11) . . ?
C6K C1K C2K 119.0(11) . . ?
C6K C1K P6 121.4(10) . . ?
C2K C1K P6 119.5(8) . . ?
C3K C2K C1K 120.0(12) . . ?
C4K C3K C2K 121.7(14) . . ?
C3K C4K C5K 119.9(14) . . ?
C4K C5K C6K 120.4(15) . . ?
C1K C6K C5K 119.0(13) . . ?
C6L C1L C2L 120.9(11) . . ?
C6L C1L P6 120.1(9) . . ?
C2L C1L P6 119.0(9) . . ?
C1L C2L C3L 118.4(12) . . ?
C4L C3L C2L 119.9(12) . . ?
C5L C4L C3L 120.5(12) . . ?
C4L C5L C6L 120.5(11) . . ?
C1L C6L C5L 119.7(11) . . ?
C2M C1M C6M 119.0(11) . . ?
C2M C1M P7 121.4(10) . . ?
C6M C1M P7 119.6(10) . . ?
C3M C2M C1M 119.2(15) . . ?
C2M C3M C4M 119.5(17) . . ?
C5M C4M C3M 120.8(18) . . ?
C4M C5M C6M 120.6(19) . . ?
C5M C6M C1M 120.6(15) . . ?
C2N C1N C6N 117.0(11) . . ?
C2N C1N P7 121.7(9) . . ?
C6N C1N P7 121.2(9) . . ?
C3N C2N C1N 121.0(11) . . ?
C2N C3N C4N 120.8(12) . . ?
C5N C4N C3N 119.8(12) . . ?
C4N C5N C6N 119.0(12) . . ?
C5N C6N C1N 122.3(12) . . ?
C2O C1O C6O 118.3(10) . . ?
C2O C1O P8 120.2(9) . . ?
C6O C1O P8 121.4(8) . . ?
C3O C2O C1O 119.9(12) . . ?
C4O C3O C2O 120.6(13) . . ?
C5O C4O C3O 119.5(13) . . ?
C4O C5O C6O 124.2(12) . . ?
C5O C6O C1O 117.2(11) . . ?
C6P C1P C2P 120.5(11) . . ?
C6P C1P P8 118.9(9) . . ?
C2P C1P P8 120.4(9) . . ?
C3P C2P C1P 118.6(12) . . ?
C4P C3P C2P 120.8(12) . . ?
C3P C4P C5P 122.5(13) . . ?
C6P C5P C4P 115.6(13) . . ?
C1P C6P C5P 121.9(12) . . ?
O11 S1 O10 124.9(10) . . ?
O11 S1 O9 109.1(11) . . ?
O10 S1 O9 112.4(9) . . ?
O11 S1 C73 107.1(9) . . ?
O10 S1 C73 104.9(8) . . ?
O9 S1 C73 93.5(9) . . ?
F2 C73 F3 107.7(19) . . ?
F2 C73 F1 110.7(19) . . ?
F3 C73 F1 110.2(18) . . ?
F2 C73 S1 113.2(12) . . ?
F3 C73 S1 113.8(13) . . ?
F1 C73 S1 101.0(15) . . ?
O13 S2 O12 127.1(11) . . ?
O13 S2 O14 106.6(12) . . ?
O12 S2 O14 105.6(10) . . ?
O13 S2 C74 105.8(8) . . ?
O12 S2 C74 107.1(8) . . ?
O14 S2 C74 102.0(9) . . ?
F6 C74 F4 115(2) . . ?
F6 C74 F5 110(2) . . ?
F4 C74 F5 94(2) . . ?
F6 C74 S2 116.0(13) . . ?
F4 C74 S2 110.1(15) . . ?
F5 C74 S2 109.9(15) . . ?
F8 C75 F7 108.4(16) . . ?
F8 C75 F9 102.7(14) . . ?
F7 C75 F9 101.9(15) . . ?
F8 C75 S3 120.8(10) . . ?
F7 C75 S3 110.8(11) . . ?
F9 C75 S3 110.3(11) . . ?
O15 S3 O17 122.3(11) . . ?
O15 S3 O16 107.9(13) . . ?
O17 S3 O16 110.0(10) . . ?
O15 S3 C75 107.5(7) . . ?
O17 S3 C75 109.0(7) . . ?
O16 S3 C75 97.3(8) . . ?
O20 S4 O18 117.2(12) . . ?
O20 S4 O19 107.1(13) . . ?
O18 S4 O19 115.0(9) . . ?
O20 S4 C76 105.6(11) . . ?
O18 S4 C76 106.7(7) . . ?
O19 S4 C76 104.1(7) . . ?
F11 C76 F12 107.7(15) . . ?
F11 C76 F10 109.8(14) . . ?
F12 C76 F10 103.4(12) . . ?
F11 C76 S4 114.3(10) . . ?
F12 C76 S4 110.1(11) . . ?
F10 C76 S4 110.9(10) . . ?
Cl4 C2S Cl6 113.3(16) . . ?
Cl4 C2S Cl5 109.2(14) . . ?
Cl6 C2S Cl5 107.9(13) . . ?

loop_
_geom_bond_atom_site_label_1
_geom_bond_atom_site_label_2
_geom_bond_distance
_geom_bond_site_symmetry_2
_geom_bond_publ_flag
O1S C5S 1.422(19) . ?
O1S C4S 1.427(19) . ?
C3S C4S 1.560(19) . ?
C5S C6S 1.534(19) . ?
C1S Cl2 1.749(10) . ?
C1S Cl1 1.750(10) . ?
C1S Cl3 1.754(10) . ?
C1SA Cl3A 1.743(10) . ?
C1SA Cl1A 1.744(10) . ?
C1SA Cl2A 1.751(10) . ?
Pd1 O1 2.037(7) . ?
Pd1 N2 2.105(8) . ?
Pd1 P2 2.263(3) . ?
Pd1 P1 2.291(3) . ?
Pd2 O3 2.076(7) . ?
Pd2 N1 2.077(9) . ?
Pd2 P3 2.278(3) . ?
Pd2 P4 2.281(3) . ?
Pd3 O5 2.057(7) . ?
Pd3 N3 2.083(8) . ?
Pd3 P5 2.272(3) . ?
Pd3 P6 2.285(3) . ?
Pd4 O7 2.050(7) . ?
Pd4 N4 2.094(9) . ?
Pd4 P7 2.273(3) . ?
Pd4 P8 2.288(3) . ?
Fe1 C17 1.998(10) . ?
Fe1 C22 2.007(11) . ?
Fe1 C21 2.012(12) . ?
Fe1 C24 2.026(11) . ?
Fe1 C18 2.030(10) . ?
Fe1 C26 2.033(11) . ?
Fe1 C20 2.040(12) . ?
Fe1 C23 2.047(11) . ?
Fe1 C19 2.050(12) . ?
Fe1 C25 2.058(13) . ?
Fe2 C27 2.001(11) . ?
Fe2 C28 2.021(12) . ?
Fe2 C32 2.027(11) . ?
Fe2 C31 2.030(12) . ?
Fe2 C34 2.045(13) . ?
Fe2 C30 2.045(14) . ?
Fe2 C36 2.050(12) . ?
Fe2 C29 2.055(13) . ?
Fe2 C33 2.064(10) . ?
Fe2 C35 2.080(13) . ?
Fe3 C58 2.020(10) . ?
Fe3 C57 2.020(11) . ?
Fe3 C62 2.023(11) . ?
Fe3 C54 2.031(10) . ?
Fe3 C53 2.037(10) . ?
Fe3 C61 2.038(11) . ?
Fe3 C55 2.042(12) . ?
Fe3 C56 2.069(12) . ?
Fe3 C59 2.074(10) . ?
Fe3 C60 2.104(12) . ?
Fe4 C64 2.016(12) . ?
Fe4 C63 2.028(11) . ?
Fe4 C70 2.027(12) . ?
Fe4 C72 2.032(12) . ?
Fe4 C69 2.034(11) . ?
Fe4 C67 2.041(11) . ?
Fe4 C68 2.043(10) . ?
Fe4 C71 2.062(12) . ?
Fe4 C66 2.068(12) . ?
Fe4 C65 2.073(12) . ?
P1 C1B 1.792(12) . ?
P1 C17 1.797(11) . ?
P1 C1A 1.804(12) . ?
P2 C1D 1.781(13) . ?
P2 C22 1.795(11) . ?
P2 C1C 1.799(13) . ?
P3 C27 1.804(11) . ?
P3 C1F 1.831(11) . ?
P3 C1E 1.840(11) . ?
P4 C1G 1.779(11) . ?
P4 C1H 1.821(12) . ?
P4 C32 1.822(11) . ?
P5 C53 1.774(11) . ?
P5 C1J 1.812(12) . ?
P5 C1I 1.828(11) . ?
P6 C58 1.793(11) . ?
P6 C1K 1.799(11) . ?
P6 C1L 1.824(11) . ?
P7 C63 1.801(11) . ?
P7 C1N 1.804(12) . ?
P7 C1M 1.818(11) . ?
P8 C68 1.789(10) . ?
P8 C1O 1.807(11) . ?
P8 C1P 1.830(11) . ?
N1 C4 1.336(13) . ?
N1 C8 1.362(13) . ?
N2 C12 1.328(12) . ?
N2 C16 1.345(14) . ?
N3 C52 1.335(13) . ?
N3 C48 1.353(13) . ?
N4 C44 1.312(13) . ?
N4 C40 1.345(13) . ?
O1 C1 1.312(12) . ?
O2 C1 1.231(13) . ?
O3 C9 1.306(13) . ?
O4 C9 1.230(13) . ?
O5 C37 1.291(13) . ?
O6 C37 1.215(13) . ?
O7 C45 1.275(13) . ?
O8 C45 1.221(13) . ?
C1 C2 1.516(14) . ?
C2 C3 1.531(14) . ?
C3 C6 1.534(14) . ?
C4 C5 1.356(15) . ?
C5 C6 1.385(15) . ?
C6 C7 1.408(15) . ?
C7 C8 1.353(15) . ?
C9 C10 1.540(15) . ?
C10 C11 1.514(15) . ?
C11 C14 1.530(15) . ?
C12 C13 1.359(15) . ?
C13 C14 1.389(15) . ?
C14 C15 1.367(15) . ?
C15 C16 1.373(15) . ?
C17 C21 1.385(15) . ?
C17 C18 1.440(15) . ?
C18 C19 1.401(15) . ?
C19 C20 1.396(17) . ?
C20 C21 1.405(16) . ?
C22 C23 1.437(15) . ?
C22 C26 1.462(14) . ?
C23 C24 1.403(16) . ?
C24 C25 1.418(17) . ?
C25 C26 1.425(15) . ?
C27 C28 1.413(16) . ?
C27 C31 1.436(15) . ?
C28 C29 1.376(17) . ?
C29 C30 1.45(2) . ?
C30 C31 1.462(18) . ?
C32 C33 1.429(14) . ?
C32 C36 1.443(15) . ?
C33 C34 1.397(16) . ?
C34 C35 1.436(18) . ?
C35 C36 1.414(17) . ?
C37 C38 1.563(15) . ?
C38 C39 1.507(15) . ?
C39 C42 1.484(15) . ?
C40 C41 1.380(15) . ?
C41 C42 1.377(15) . ?
C42 C43 1.389(15) . ?
C43 C44 1.403(15) . ?
C45 C46 1.495(15) . ?
C46 C47 1.554(15) . ?
C47 C50 1.483(15) . ?
C48 C49 1.362(15) . ?
C49 C50 1.384(15) . ?
C50 C51 1.417(14) . ?
C51 C52 1.338(14) . ?
C53 C57 1.432(15) . ?
C53 C54 1.473(15) . ?
C54 C55 1.436(16) . ?
C55 C56 1.416(18) . ?
C56 C57 1.439(16) . ?
C58 C62 1.428(14) . ?
C58 C59 1.462(15) . ?
C59 C60 1.459(16) . ?
C60 C61 1.402(17) . ?
C61 C62 1.432(15) . ?
C63 C67 1.433(14) . ?
C63 C64 1.440(15) . ?
C64 C65 1.387(16) . ?
C65 C66 1.398(17) . ?
C66 C67 1.391(15) . ?
C68 C72 1.421(15) . ?
C68 C69 1.441(14) . ?
C69 C70 1.412(15) . ?
C70 C71 1.393(17) . ?
C71 C72 1.460(15) . ?
C1A C6A 1.364(16) . ?
C1A C2A 1.390(16) . ?
C2A C3A 1.387(18) . ?
C3A C4A 1.35(2) . ?
C4A C5A 1.367(19) . ?
C5A C6A 1.359(16) . ?
C1B C2B 1.397(15) . ?
C1B C6B 1.404(15) . ?
C2B C3B 1.383(16) . ?
C3B C4B 1.348(16) . ?
C4B C5B 1.415(16) . ?
C5B C6B 1.388(16) . ?
C1C C2C 1.374(17) . ?
C1C C6C 1.404(18) . ?
C2C C3C 1.45(2) . ?
C3C C4C 1.31(2) . ?
C4C C5C 1.39(2) . ?
C5C C6C 1.395(18) . ?
C1D C2D 1.398(16) . ?
C1D C6D 1.430(16) . ?
C2D C3D 1.44(2) . ?
C3D C4D 1.35(2) . ?
C4D C5D 1.342(19) . ?
C5D C6D 1.434(17) . ?
C1E C6E 1.366(16) . ?
C1E C2E 1.404(16) . ?
C2E C3E 1.343(18) . ?
C3E C4E 1.34(2) . ?
C4E C5E 1.40(2) . ?
C5E C6E 1.361(17) . ?
C1F C6F 1.348(16) . ?
C1F C2F 1.370(16) . ?
C2F C3F 1.410(18) . ?
C3F C4F 1.367(19) . ?
C4F C5F 1.381(18) . ?
C5F C6F 1.393(18) . ?
C1G C2G 1.383(16) . ?
C1G C6G 1.416(15) . ?
C2G C3G 1.347(17) . ?
C3G C4G 1.420(19) . ?
C4G C5G 1.351(17) . ?
C5G C6G 1.406(16) . ?
C1H C6H 1.342(15) . ?
C1H C2H 1.388(15) . ?
C2H C3H 1.410(17) . ?
C3H C4H 1.322(19) . ?
C4H C5H 1.370(19) . ?
C5H C6H 1.412(16) . ?
C1I C2I 1.357(17) . ?
C1I C6I 1.391(17) . ?
C2I C3I 1.46(2) . ?
C3I C4I 1.36(2) . ?
C4I C5I 1.35(2) . ?
C5I C6I 1.424(17) . ?
C1J C6J 1.368(15) . ?
C1J C2J 1.399(16) . ?
C2J C3J 1.366(17) . ?
C3J C4J 1.336(18) . ?
C4J C5J 1.359(18) . ?
C5J C6J 1.406(15) . ?
C1K C6K 1.395(16) . ?
C1K C2K 1.407(16) . ?
C2K C3K 1.364(16) . ?
C3K C4K 1.36(2) . ?
C4K C5K 1.38(2) . ?
C5K C6K 1.409(18) . ?
C1L C6L 1.369(15) . ?
C1L C2L 1.383(15) . ?
C2L C3L 1.405(17) . ?
C3L C4L 1.386(17) . ?
C4L C5L 1.344(16) . ?
C5L C6L 1.394(16) . ?
C1M C2M 1.372(17) . ?
C1M C6M 1.389(17) . ?
C2M C3M 1.36(2) . ?
C3M C4M 1.39(3) . ?
C4M C5M 1.31(3) . ?
C5M C6M 1.338(19) . ?
C1N C2N 1.388(15) . ?
C1N C6N 1.398(15) . ?
C2N C3N 1.336(16) . ?
C3N C4N 1.404(18) . ?
C4N C5N 1.349(17) . ?
C5N C6N 1.369(16) . ?
C1O C2O 1.402(16) . ?
C1O C6O 1.419(15) . ?
C2O C3O 1.399(16) . ?
C3O C4O 1.353(18) . ?
C4O C5O 1.329(17) . ?
C5O C6O 1.386(16) . ?
C1P C6P 1.380(15) . ?
C1P C2P 1.392(16) . ?
C2P C3P 1.379(16) . ?
C3P C4P 1.360(18) . ?
C4P C5P 1.414(19) . ?
C5P C6P 1.399(16) . ?
S1 O11 1.314(12) . ?
S1 O10 1.403(11) . ?
S1 O9 1.626(15) . ?
S1 C73 1.754(13) . ?
C73 F2 1.268(19) . ?
C73 F3 1.29(2) . ?
C73 F1 1.40(3) . ?
S2 O13 1.324(12) . ?
S2 O12 1.361(11) . ?
S2 O14 1.440(13) . ?
S2 C74 1.738(11) . ?
C74 F6 1.195(19) . ?
C74 F4 1.24(2) . ?
C74 F5 1.30(2) . ?
C75 F8 1.192(15) . ?
C75 F7 1.240(17) . ?
C75 F9 1.288(18) . ?
C75 S3 1.768(10) . ?
S3 O15 1.295(14) . ?
S3 O17 1.346(11) . ?
S3 O16 1.482(14) . ?
S4 O20 1.332(18) . ?
S4 O18 1.376(10) . ?
S4 O19 1.411(14) . ?
S4 C76 1.733(10) . ?
C76 F11 1.249(15) . ?
C76 F12 1.341(18) . ?
C76 F10 1.354(17) . ?
C2S Cl4 1.69(2) . ?
C2S Cl6 1.70(3) . ?
C2S Cl5 1.76(2) . ?
